data_1565796
loop_
_publ_author_name
'Willauer, Aur\'elien R.'
'Douair, Iskander'
'Chauvin, Anne-Sophie'
'Fadaei-Tirani, Farzaneh'
'B\"unzli, Jean-Claude G.'
'Maron, Laurent'
'Mazzanti, Marinella'

_publ_section_title
;
 Structure, reactivity and luminescence studies of triphenylsiloxide
 complexes of tetravalent lanthanides
;
_journal_issue 3
_journal_name_full 'Chemical Science'
_journal_page_first 681
_journal_page_last 691
_journal_paper_doi 10.1039/D1SC05517H
_journal_volume 13
_journal_year 2022
_chemical_formula_moiety 'C90 H75 K2 Nd O5 Si5, 3(C7 H8), 1[C7H8]'
_chemical_formula_sum 'C111 H99 K2 Nd O5 Si5'
_chemical_formula_weight 1875.79
_space_group_crystal_system monoclinic
_space_group_IT_number 14
_space_group_name_Hall '-P 2yn'
_space_group_name_H-M_alt 'P 1 21/n 1'
_atom_sites_solution_hydrogens geom
_atom_sites_solution_primary dual
_atom_sites_solution_secondary difmap
_audit_creation_date 2020-03-13
_audit_creation_method
;
Olex2 1.3-alpha
(compiled 2019.10.11 svn.r3662 for OlexSys, GUI svn.r5962)
;
_audit_update_record
;
2021-08-22 deposited with the CCDC.	2021-12-16 downloaded from the CCDC.
;
_cell_angle_alpha 90
_cell_angle_beta 92.2121(10)
_cell_angle_gamma 90
_cell_formula_units_Z 4
_cell_length_a 19.0352(2)
_cell_length_b 23.9418(2)
_cell_length_c 22.3713(3)
_cell_measurement_reflns_used 25521
_cell_measurement_temperature 140.00(10)
_cell_measurement_theta_max 74.5550
_cell_measurement_theta_min 3.4800
_cell_volume 10187.83(19)
_computing_cell_refinement 'CrysAlisPro 1.171.40.71a (Rigaku OD, 2020)'
_computing_data_collection 'CrysAlisPro 1.171.40.71a (Rigaku OD, 2020)'
_computing_data_reduction 'CrysAlisPro 1.171.40.71a (Rigaku OD, 2020)'
_computing_molecular_graphics 'Olex2 1.3-alpha (Dolomanov et al., 2009)'
_computing_publication_material 'Olex2 1.3-alpha (Dolomanov et al., 2009)'
_computing_structure_refinement 'ShelXL 2018/3 (Sheldrick, 2015)'
_computing_structure_solution 'ShelXT 2018/2 (Sheldrick, 2015)'
_diffrn_ambient_environment N~2~
_diffrn_ambient_temperature 140.00(10)
_diffrn_detector 'CCD plate'
_diffrn_detector_area_resol_mean 5.2817
_diffrn_detector_type AtlasS2
_diffrn_measured_fraction_theta_full 1.000
_diffrn_measured_fraction_theta_max 0.985
_diffrn_measurement_details
;
List of Runs (angles in degrees, time in seconds):

  # Type    Start    End  Width  t~exp~   \w     \q     \k     \f   Frames
#--------------------------------------------------------------------------
  1  \w    -82.00 -39.00   1.00    9.00    --  -40.66 108.00-155.00   43
  2  \w     24.00  78.00   1.00    9.00    --   40.66-108.00 107.00   54
  3  \w    117.00 142.00   1.00   36.00    --  109.35 108.00-155.00   25
  4  \w     40.00  88.00   1.00   36.00    --  109.35-108.00 107.00   48
  5  \w    -70.00  -6.00   1.00    9.00    --  -40.66 125.00 -90.00   64
  6  \w    -53.00 -10.00   1.00    9.00    --  -40.66 125.00-150.00   43
  7  \w   -115.00 -24.00   1.00    9.00    --  -40.66 -38.00  60.00   91
  8  \w   -112.00 -18.00   1.00    9.00    --  -40.66 -38.00 150.00   94
  9  \w     37.00 110.00   1.00    9.00    --   40.66  57.00   0.00   73
 10  \w    105.00 132.00   1.00   36.00    --  109.35 -77.00-120.00   27
 11  \w     53.00  79.00   1.00   36.00    --  109.35 -77.00-120.00   26
 12  \w    103.00 175.00   1.00   36.00    --  109.35  77.00 -90.00   72
 13  \w     38.00 109.00   1.00   36.00    --  109.35-111.00 150.00   71
 14  \w     95.00 177.00   1.00   36.00    --  109.35  45.00-120.00   82
 15  \w     33.00 108.00   1.00   36.00    --  109.35-111.00 -30.00   75
 16  \w     37.00 108.00   1.00   36.00    --  109.35-111.00  60.00   71
 17  \w    122.00 152.00   1.00   36.00    --  109.35 111.00-180.00   30
 18  \w    111.00 159.00   1.00   36.00    --  109.35 111.00  90.00   48
 19  \w     36.00 109.00   1.00   36.00    --  109.35-111.00-150.00   73
 20  \w     87.00 177.00   1.00   36.00    --  109.35  45.00-180.00   90
 21  \w     82.00 109.00   1.00   36.00    --  109.35-111.00-120.00   27
 22  \w    145.00 170.00   1.00   36.00    --  109.35 111.00 -90.00   25
 23  \w     42.00 135.00   1.00   36.00    --  109.35 -45.00 150.00   93
 24  \w    104.00 178.00   1.00   36.00    --  109.35  77.00 120.00   74
;
_diffrn_measurement_device 'four-circle diffractometer'
_diffrn_measurement_device_type 'SuperNova, Dual, Cu at home/near, AtlasS2'
_diffrn_measurement_method '\w scans'
_diffrn_orient_matrix_type 'CrysAlisPro convention (1999,Acta A55,543-557)'
_diffrn_orient_matrix_UB_11 0.0041215000
_diffrn_orient_matrix_UB_12 -0.0570905000
_diffrn_orient_matrix_UB_13 -0.0313791000
_diffrn_orient_matrix_UB_21 0.0467412000
_diffrn_orient_matrix_UB_22 0.0257811000
_diffrn_orient_matrix_UB_23 -0.0475225000
_diffrn_orient_matrix_UB_31 0.0660410000
_diffrn_orient_matrix_UB_32 -0.0146134000
_diffrn_orient_matrix_UB_33 0.0388192000
_diffrn_radiation_monochromator mirror
_diffrn_radiation_probe x-ray
_diffrn_radiation_type 'Cu K\a'
_diffrn_radiation_wavelength 1.54184
_diffrn_reflns_av_R_equivalents 0.0558
_diffrn_reflns_av_unetI/netI 0.0464
_diffrn_reflns_Laue_measured_fraction_full 1.000
_diffrn_reflns_Laue_measured_fraction_max 0.985
_diffrn_reflns_limit_h_max 23
_diffrn_reflns_limit_h_min -17
_diffrn_reflns_limit_k_max 27
_diffrn_reflns_limit_k_min -29
_diffrn_reflns_limit_l_max 27
_diffrn_reflns_limit_l_min -27
_diffrn_reflns_number 83289
_diffrn_reflns_point_group_measured_fraction_full 1.000
_diffrn_reflns_point_group_measured_fraction_max 0.985
_diffrn_reflns_theta_full 67.684
_diffrn_reflns_theta_max 74.881
_diffrn_reflns_theta_min 2.992
_diffrn_source 'micro-focus sealed X-ray tube'
_diffrn_source_type 'SuperNova (Cu) X-ray Source'
_exptl_absorpt_coefficient_mu 5.576
_exptl_absorpt_correction_T_max 1.000
_exptl_absorpt_correction_T_min 0.396
_exptl_absorpt_correction_type gaussian
_exptl_absorpt_process_details
;
 CrysAlisPro 1.171.40.71a (Rigaku Oxford Diffraction, 2020)
 Numerical absorption correction based on Gaussian integration over
 a multifaceted crystal model.
 Empirical absorption correction using spherical harmonics
 as implemented in SCALE3 ABSPACK scaling algorithm
;
_exptl_crystal_colour 'clear colourless'
_exptl_crystal_density_diffrn 1.223
_exptl_crystal_description plate
_exptl_crystal_F_000 3892
_exptl_crystal_size_max 0.224
_exptl_crystal_size_mid 0.15
_exptl_crystal_size_min 0.045
_refine_diff_density_max 3.837
_refine_diff_density_min -0.538
_refine_diff_density_rms 0.100
_refine_ls_extinction_method none
_refine_ls_goodness_of_fit_ref 1.052
_refine_ls_hydrogen_treatment constr
_refine_ls_matrix_type full
_refine_ls_number_parameters 1182
_refine_ls_number_reflns 20610
_refine_ls_number_restraints 392
_refine_ls_restrained_S_all 1.051
_refine_ls_R_factor_all 0.0624
_refine_ls_R_factor_gt 0.0509
_refine_ls_shift/su_max 0.001
_refine_ls_shift/su_mean 0.000
_refine_ls_structure_factor_coef Fsqd
_refine_ls_weighting_details 'w=1/[\s^2^(Fo^2^)+(0.0782P)^2^+7.1585P] where P=(Fo^2^+2Fc^2^)/3'
_refine_ls_weighting_scheme calc
_refine_ls_wR_factor_gt 0.1262
_refine_ls_wR_factor_ref 0.1346
_reflns_Friedel_coverage 0.000
_reflns_number_gt 17408
_reflns_number_total 20610
_reflns_threshold_expression 'I > 2\s(I)'
_cod_data_source_file d1sc05517h2.cif
_cod_data_source_block aw611
_cod_depositor_comments
;
The following automatic conversions were performed:

data item '_exptl_absorpt_correction_type' value 'Gaussian' was
changed to 'gaussian' in accordance with the
/home/data/users/saulius/crontab/automatic-downloads/rss-feeds/RSC/lib/dictionaries/cif_core.dic
dictionary named 'cif_core.dic' version 2.4.2 last updated on
2011-04-26.

Automatic conversion script
Id: cif_fix_values 7556 2019-12-06 15:28:31Z antanas 

 Adding full bibliography for 1565790--1565796.cif.
;
_cod_original_cell_volume 10187.8(2)
_cod_database_code 1565796
_shelx_shelxl_version_number 2018/3
_audit_contact_author 'Farzaneh Fadaei Tirani'
_chemical_oxdiff_formula 'C118 H107 K2 Nd O5 Si5'
_shelx_space_group_comment
;
The symmetry employed for this shelxl refinement is uniquely defined
by the following loop, which should always be used as a source of
symmetry information in preference to the above space-group names.
They are only intended as comments.
;
_shelx_estimated_absorpt_t_max 0.787
_shelx_estimated_absorpt_t_min 0.368
_reflns_odcompleteness_completeness 99.96
_reflns_odcompleteness_iscentric 1
_reflns_odcompleteness_theta 68.13
_olex2_refinement_description
;
1. Fixed Uiso
 At 1.2 times of:
  All C(H) groups
 At 1.5 times of:
  All C(H,H,H) groups
2. Restrained distances
 Si2-C25B \\sim Si2-C25A
 with sigma of 0.01
 Si1-C1A \\sim Si1-C1B
 with sigma of 0.01
3. Uiso/Uaniso restraints and constraints
C1A \\sim C1B \\sim C2A \\sim C2B \\sim C3A \\sim C3B \\sim C4A \\sim C4B \\sim
C5A \\sim C5B \\sim C6A \\sim C6B: within 2A with sigma of 0.01 and sigma for
terminal atoms of 0.02 within 2A
C25A \\sim C25B \\sim C26A \\sim C26B \\sim C27A \\sim C27B \\sim C28A \\sim
C28B \\sim C29A \\sim C29B \\sim C30A \\sim C30B: within 2A with sigma of 0.005
and sigma for terminal atoms of 0.01 within 2A
C79 \\sim C80 \\sim C81 \\sim C82 \\sim C83 \\sim C84: within 2A with sigma of
0.005 and sigma for terminal atoms of 0.01 within 2A
4. Others
 Sof(C1B)=Sof(C2B)=Sof(H2B)=Sof(C3B)=Sof(H3B)=Sof(C4B)=Sof(H4B)=Sof(C5B)=
 Sof(H5B)=Sof(C6B)=Sof(H6B)=1-FVAR(1)
 Sof(C1A)=Sof(C2A)=Sof(H2A)=Sof(C3A)=Sof(H3A)=Sof(C4A)=Sof(H4A)=Sof(C5A)=
 Sof(H5A)=Sof(C6A)=Sof(H6A)=FVAR(1)
 Sof(C25B)=Sof(C30B)=Sof(H30B)=Sof(C29B)=Sof(H29B)=Sof(C28B)=Sof(H28B)=
 Sof(C27B)=Sof(H27B)=Sof(C26B)=Sof(H26B)=1-FVAR(2)
 Sof(C25A)=Sof(C30A)=Sof(H30A)=Sof(C29A)=Sof(H29A)=Sof(C28A)=Sof(H28A)=
 Sof(C27A)=Sof(H27A)=Sof(C26A)=Sof(H26A)=FVAR(2)
5.a Aromatic/amide H refined with riding coordinates:
 C2A(H2A), C3A(H3A), C4A(H4A), C5A(H5A), C6A(H6A), C2B(H2B), C3B(H3B),
 C4B(H4B), C5B(H5B), C6B(H6B), C8(H8), C9(H9), C10(H10), C11(H11), C12(H12),
 C14(H14), C15(H15), C16(H16), C17(H17), C18(H18), C20(H20), C21(H21), C22(H22),
  C23(H23), C24(H24), C30A(H30A), C29A(H29A), C28A(H28A), C27A(H27A),
 C26A(H26A), C30B(H30B), C29B(H29B), C28B(H28B), C27B(H27B), C26B(H26B),
 C32(H32), C33(H33), C34(H34), C35(H35), C36(H36), C38(H38), C39(H39), C40(H40),
  C41(H41), C42(H42), C44(H44), C45(H45), C46(H46), C47(H47), C48(H48),
 C50(H50), C51(H51), C52(H52), C53(H53), C54(H54), C56(H56), C57(H57), C58(H58),
  C59(H59), C60(H60), C62(H62), C63(H63), C64(H64), C65(H65), C66(H66),
 C68(H68), C69(H69), C70(H70), C71(H71), C72(H72), C74(H74), C75(H75), C76(H76),
  C77(H77), C78(H78), C80(H80), C81(H81), C82(H82), C83(H83), C84(H84),
 C86(H86), C87(H87), C88(H88), C89(H89), C90(H90), C92(H92), C93(H93), C94(H94),
  C95(H95), C96(H96), C99(H99), C100(H100), C101(H101), C102(H102), C103(H103),
 C106(H106), C107(H107), C108(H108), C109(H109), C110(H110)
5.b Fitted hexagon refined as free rotating group:
 C1A(C2A,C3A,C4A,C5A,C6A), C1B(C2B,C3B,C4B,C5B,C6B), C25A(C30A,C29A,C28A,C27A,
 C26A), C25B(C30B,C29B,C28B,C27B,C26B)
5.c Idealised Me refined as rotating group:
 C97(H97A,H97B,H97C), C104(H10A,H10B,H10C), C111(H11A,H11B,H11C)
;
_smtbx_masks_void_probe_radius 1.2
_smtbx_masks_void_truncation_radius 1.2
_olex2_date_sample_data_collection 2020-02-25
_olex2_submission_special_instructions 'No special instructions were received'
_oxdiff_exptl_absorpt_empirical_details
;
Empirical correction (ABSPACK) includes:
- Absorption correction using spherical harmonics
- Frame scaling
- B-factor correction
;
_oxdiff_exptl_absorpt_empirical_full_max 1.761
_oxdiff_exptl_absorpt_empirical_full_min 0.635

loop_
_space_group_symop_operation_xyz
'x, y, z'
'-x+1/2, y+1/2, -z+1/2'
'-x, -y, -z'
'x-1/2, -y-1/2, z-1/2'

loop_
_atom_site_label
_atom_site_type_symbol
_atom_site_fract_x
_atom_site_fract_y
_atom_site_fract_z
_atom_site_U_iso_or_equiv
_atom_site_adp_type
_atom_site_occupancy
_atom_site_site_symmetry_order
_atom_site_calc_flag
_atom_site_refinement_flags_posn
_atom_site_refinement_flags_adp
_atom_site_refinement_flags_occupancy
_atom_site_disorder_assembly
_atom_site_disorder_group
Nd1 Nd 0.30836(2) 0.39404(2) 0.21971(2) 0.02048(6) Uani 1 1 d . . . . .
K1 K 0.48482(4) 0.41027(3) 0.16025(4) 0.03277(16) Uani 1 1 d . . . . .
K2 K 0.14456(4) 0.48155(3) 0.23290(4) 0.03343(16) Uani 1 1 d . . . . .
Si1 Si 0.34248(5) 0.50872(4) 0.11764(4) 0.02534(18) Uani 1 1 d D . . . .
Si2 Si 0.38104(5) 0.25863(4) 0.16696(5) 0.02807(19) Uani 1 1 d D . . . .
Si3 Si 0.47851(5) 0.41390(4) 0.31840(4) 0.02685(19) Uani 1 1 d . . . . .
Si4 Si 0.20838(5) 0.40155(4) 0.36215(4) 0.0288(2) Uani 1 1 d . . . . .
Si5 Si 0.13307(5) 0.37627(4) 0.12865(5) 0.0316(2) Uani 1 1 d . . . . .
O1 O 0.35413(13) 0.44846(11) 0.14666(12) 0.0322(5) Uani 1 1 d . . . . .
O2 O 0.33761(15) 0.30794(10) 0.19597(13) 0.0351(6) Uani 1 1 d . . . . .
O3 O 0.41681(13) 0.40524(11) 0.26833(12) 0.0315(5) Uani 1 1 d . . . . .
O4 O 0.24687(14) 0.41588(11) 0.30141(12) 0.0326(5) Uani 1 1 d . . . . .
O5 O 0.19958(13) 0.39820(10) 0.16784(13) 0.0321(6) Uani 1 1 d . . . . .
C1A C 0.2760(3) 0.5536(3) 0.1607(3) 0.0295(15) Uani 0.605(10) 1 d DG U P A 1
C2A C 0.2145(3) 0.5723(3) 0.1317(2) 0.0360(15) Uani 0.605(10) 1 d G U P A 1
H2A H 0.206845 0.565632 0.090062 0.043 Uiso 0.605(10) 1 calc R U P A 1
C3A C 0.1643(3) 0.6006(2) 0.1635(3) 0.0388(16) Uani 0.605(10) 1 d G U P A 1
H3A H 0.122313 0.613304 0.143608 0.047 Uiso 0.605(10) 1 calc R U P A 1
C4A C 0.1756(3) 0.6103(2) 0.2244(3) 0.0424(17) Uani 0.605(10) 1 d G U P A 1
H4A H 0.141254 0.629615 0.246095 0.051 Uiso 0.605(10) 1 calc R U P A 1
C5A C 0.2370(3) 0.5916(3) 0.2534(2) 0.0438(17) Uani 0.605(10) 1 d G U P A 1
H5A H 0.244727 0.598254 0.295038 0.053 Uiso 0.605(10) 1 calc R U P A 1
C6A C 0.2873(3) 0.5633(3) 0.2216(3) 0.0388(16) Uani 0.605(10) 1 d G U P A 1
H6A H 0.329260 0.550581 0.241493 0.047 Uiso 0.605(10) 1 calc R U P A 1
C1B C 0.2813(5) 0.5455(4) 0.1694(4) 0.033(2) Uani 0.395(10) 1 d DG U P A 2
C2B C 0.2234(6) 0.5764(4) 0.1488(4) 0.0336(19) Uani 0.395(10) 1 d G U P A 2
H2B H 0.211531 0.577929 0.107247 0.040 Uiso 0.395(10) 1 calc R U P A 2
C3B C 0.1830(5) 0.6050(3) 0.1892(5) 0.0373(19) Uani 0.395(10) 1 d G U P A 2
H3B H 0.143427 0.626168 0.175171 0.045 Uiso 0.395(10) 1 calc R U P A 2
C4B C 0.2004(5) 0.6028(3) 0.2501(4) 0.042(2) Uani 0.395(10) 1 d G U P A 2
H4B H 0.172713 0.622373 0.277642 0.051 Uiso 0.395(10) 1 calc R U P A 2
C5B C 0.2582(5) 0.5719(4) 0.2706(3) 0.044(2) Uani 0.395(10) 1 d G U P A 2
H5B H 0.270103 0.570337 0.312190 0.053 Uiso 0.395(10) 1 calc R U P A 2
C6B C 0.2987(4) 0.5432(4) 0.2302(4) 0.036(2) Uani 0.395(10) 1 d G U P A 2
H6B H 0.338208 0.522097 0.244268 0.044 Uiso 0.395(10) 1 calc R U P A 2
C7 C 0.30645(18) 0.50528(15) 0.03862(16) 0.0278(7) Uani 1 1 d . . . . .
C8 C 0.2823(2) 0.45472(18) 0.0146(2) 0.0401(9) Uani 1 1 d . . . . .
H8 H 0.284952 0.422004 0.038663 0.048 Uiso 1 1 calc R U . . .
C9 C 0.2546(3) 0.4511(2) -0.0436(2) 0.0536(12) Uani 1 1 d . . . . .
H9 H 0.238521 0.416280 -0.059098 0.064 Uiso 1 1 calc R U . . .
C10 C 0.2505(2) 0.4985(3) -0.0788(2) 0.0546(13) Uani 1 1 d . . . . .
H10 H 0.231294 0.496259 -0.118544 0.065 Uiso 1 1 calc R U . . .
C11 C 0.2744(3) 0.5492(2) -0.0562(2) 0.0524(12) Uani 1 1 d . . . . .
H11 H 0.271667 0.581740 -0.080510 0.063 Uiso 1 1 calc R U . . .
C12 C 0.3023(2) 0.55260(18) 0.00172(19) 0.0397(9) Uani 1 1 d . . . . .
H12 H 0.318811 0.587516 0.016723 0.048 Uiso 1 1 calc R U . . .
C13 C 0.43146(19) 0.54402(14) 0.11632(16) 0.0285(7) Uani 1 1 d . . . . .
C14 C 0.4532(2) 0.58789(17) 0.15410(19) 0.0359(8) Uani 1 1 d . . . . .
H14 H 0.419913 0.605974 0.178063 0.043 Uiso 1 1 calc R U . . .
C15 C 0.5228(2) 0.60525(19) 0.1569(2) 0.0458(10) Uani 1 1 d . . . . .
H15 H 0.536296 0.635759 0.181997 0.055 Uiso 1 1 calc R U . . .
C16 C 0.5732(2) 0.5786(2) 0.1236(2) 0.0447(10) Uani 1 1 d . . . . .
H16 H 0.621132 0.589473 0.127127 0.054 Uiso 1 1 calc R U . . .
C17 C 0.5522(2) 0.53592(18) 0.0851(2) 0.0387(9) Uani 1 1 d . . . . .
H17 H 0.585723 0.517948 0.061257 0.046 Uiso 1 1 calc R U . . .
C18 C 0.4827(2) 0.51948(16) 0.08141(18) 0.0340(8) Uani 1 1 d . . . . .
H18 H 0.469095 0.490550 0.054287 0.041 Uiso 1 1 calc R U . . .
C19 C 0.3178(2) 0.20894(14) 0.12872(17) 0.0293(7) Uani 1 1 d . . . . .
C20 C 0.2471(2) 0.21296(17) 0.1424(2) 0.0373(8) Uani 1 1 d . . . . .
H20 H 0.233523 0.240327 0.170407 0.045 Uiso 1 1 calc R U . . .
C21 C 0.1963(2) 0.1788(2) 0.1167(2) 0.0490(11) Uani 1 1 d . . . . .
H21 H 0.148366 0.183142 0.126159 0.059 Uiso 1 1 calc R U . . .
C22 C 0.2159(3) 0.13793(19) 0.0769(2) 0.0506(12) Uani 1 1 d . . . . .
H22 H 0.181257 0.113878 0.059151 0.061 Uiso 1 1 calc R U . . .
C23 C 0.2852(3) 0.13198(18) 0.0629(2) 0.0457(10) Uani 1 1 d . . . . .
H23 H 0.298388 0.103549 0.035884 0.055 Uiso 1 1 calc R U . . .
C24 C 0.3361(2) 0.16755(16) 0.08811(18) 0.0362(8) Uani 1 1 d . . . . .
H24 H 0.383688 0.163631 0.077597 0.043 Uiso 1 1 calc R U . . .
C25A C 0.4400(6) 0.2213(4) 0.2236(4) 0.0364(14) Uani 0.529(12) 1 d DG U P B 1
C30A C 0.4422(6) 0.2369(4) 0.2835(5) 0.0387(13) Uani 0.529(12) 1 d G U P B 1
H30A H 0.413521 0.266714 0.296381 0.046 Uiso 0.529(12) 1 calc R U P B 1
C29A C 0.4862(5) 0.2089(4) 0.3244(3) 0.0443(15) Uani 0.529(12) 1 d G U P B 1
H29A H 0.487649 0.219604 0.365348 0.053 Uiso 0.529(12) 1 calc R U P B 1
C28A C 0.5281(5) 0.1653(3) 0.3055(3) 0.0475(15) Uani 0.529(12) 1 d G U P B 1
H28A H 0.558203 0.146174 0.333510 0.057 Uiso 0.529(12) 1 calc R U P B 1
C27A C 0.5260(4) 0.1497(3) 0.2456(3) 0.0438(14) Uani 0.529(12) 1 d G U P B 1
H27A H 0.554630 0.119853 0.232705 0.053 Uiso 0.529(12) 1 calc R U P B 1
C26A C 0.4820(5) 0.1776(4) 0.2047(3) 0.0392(14) Uani 0.529(12) 1 d G U P B 1
H26A H 0.480501 0.166962 0.163737 0.047 Uiso 0.529(12) 1 calc R U P B 1
C25B C 0.4329(7) 0.2187(4) 0.2270(5) 0.0361(14) Uani 0.471(12) 1 d DG U P B 2
C30B C 0.4334(7) 0.2397(4) 0.2849(5) 0.0398(13) Uani 0.471(12) 1 d G U P B 2
H30B H 0.410688 0.274060 0.292855 0.048 Uiso 0.471(12) 1 calc R U P B 2
C29B C 0.4672(5) 0.2103(4) 0.3313(4) 0.0443(15) Uani 0.471(12) 1 d G U P B 2
H29B H 0.467580 0.224676 0.370931 0.053 Uiso 0.471(12) 1 calc R U P B 2
C28B C 0.5005(5) 0.1600(3) 0.3198(3) 0.0447(15) Uani 0.471(12) 1 d G U P B 2
H28B H 0.523566 0.139956 0.351459 0.054 Uiso 0.471(12) 1 calc R U P B 2
C27B C 0.4999(5) 0.1390(3) 0.2618(4) 0.0451(15) Uani 0.471(12) 1 d G U P B 2
H27B H 0.522660 0.104619 0.253910 0.054 Uiso 0.471(12) 1 calc R U P B 2
C26B C 0.4661(5) 0.1683(4) 0.2154(3) 0.0413(15) Uani 0.471(12) 1 d G U P B 2
H26B H 0.465768 0.154002 0.175833 0.050 Uiso 0.471(12) 1 calc R U P B 2
C31 C 0.4436(2) 0.28848(15) 0.11136(19) 0.0365(8) Uani 1 1 d . . . . .
C32 C 0.5162(2) 0.28765(18) 0.1200(2) 0.0460(10) Uani 1 1 d . . . . .
H32 H 0.536489 0.267640 0.153078 0.055 Uiso 1 1 calc R U . . .
C33 C 0.5608(3) 0.3160(2) 0.0808(3) 0.0656(17) Uani 1 1 d . . . . .
H33 H 0.610349 0.315055 0.087479 0.079 Uiso 1 1 calc R U . . .
C34 C 0.5315(3) 0.3448(2) 0.0328(3) 0.0681(17) Uani 1 1 d . . . . .
H34 H 0.560961 0.363882 0.006272 0.082 Uiso 1 1 calc R U . . .
C35 C 0.4604(3) 0.3459(2) 0.0233(2) 0.0637(15) Uani 1 1 d . . . . .
H35 H 0.440572 0.365806 -0.009965 0.076 Uiso 1 1 calc R U . . .
C36 C 0.4165(3) 0.3182(2) 0.0620(2) 0.0474(10) Uani 1 1 d . . . . .
H36 H 0.367077 0.319606 0.054650 0.057 Uiso 1 1 calc R U . . .
C37 C 0.4750(2) 0.36499(15) 0.38383(17) 0.0309(7) Uani 1 1 d . . . . .
C38 C 0.5349(2) 0.34876(18) 0.41762(19) 0.0399(9) Uani 1 1 d . . . . .
H38 H 0.579728 0.361720 0.406434 0.048 Uiso 1 1 calc R U . . .
C39 C 0.5304(3) 0.3141(2) 0.4672(2) 0.0507(12) Uani 1 1 d . . . . .
H39 H 0.571814 0.303277 0.489352 0.061 Uiso 1 1 calc R U . . .
C40 C 0.4651(3) 0.29539(19) 0.4842(2) 0.0528(12) Uani 1 1 d . . . . .
H40 H 0.461548 0.271678 0.517959 0.063 Uiso 1 1 calc R U . . .
C41 C 0.4058(3) 0.3113(2) 0.4519(2) 0.0526(12) Uani 1 1 d . . . . .
H41 H 0.360992 0.298738 0.463561 0.063 Uiso 1 1 calc R U . . .
C42 C 0.4106(2) 0.34573(17) 0.4021(2) 0.0383(9) Uani 1 1 d . . . . .
H42 H 0.368950 0.356268 0.380265 0.046 Uiso 1 1 calc R U . . .
C43 C 0.47849(19) 0.48756(15) 0.34815(17) 0.0305(7) Uani 1 1 d . . . . .
C44 C 0.4550(3) 0.5301(2) 0.3110(2) 0.0552(13) Uani 1 1 d . . . . .
H44 H 0.440303 0.521550 0.270964 0.066 Uiso 1 1 calc R U . . .
C45 C 0.4523(4) 0.5855(2) 0.3305(3) 0.0668(17) Uani 1 1 d . . . . .
H45 H 0.435885 0.614032 0.303998 0.080 Uiso 1 1 calc R U . . .
C46 C 0.4735(3) 0.59859(18) 0.3883(2) 0.0471(10) Uani 1 1 d . . . . .
H46 H 0.471379 0.636077 0.402073 0.056 Uiso 1 1 calc R U . . .
C47 C 0.4976(2) 0.55696(18) 0.4259(2) 0.0414(9) Uani 1 1 d . . . . .
H47 H 0.512983 0.565668 0.465758 0.050 Uiso 1 1 calc R U . . .
C48 C 0.4996(2) 0.50200(17) 0.40584(19) 0.0378(9) Uani 1 1 d . . . . .
H48 H 0.515999 0.473605 0.432573 0.045 Uiso 1 1 calc R U . . .
C49 C 0.56529(18) 0.40269(17) 0.28108(17) 0.0315(7) Uani 1 1 d . . . . .
C50 C 0.5891(2) 0.34867(18) 0.26902(19) 0.0393(9) Uani 1 1 d . . . . .
H50 H 0.565646 0.317581 0.285504 0.047 Uiso 1 1 calc R U . . .
C51 C 0.6463(2) 0.3395(2) 0.2335(2) 0.0503(11) Uani 1 1 d . . . . .
H51 H 0.662029 0.302432 0.226784 0.060 Uiso 1 1 calc R U . . .
C52 C 0.6803(3) 0.3838(3) 0.2080(2) 0.0551(12) Uani 1 1 d . . . . .
H52 H 0.718669 0.377525 0.182905 0.066 Uiso 1 1 calc R U . . .
C53 C 0.6580(2) 0.4378(2) 0.2195(2) 0.0545(12) Uani 1 1 d . . . . .
H53 H 0.680991 0.468714 0.202164 0.065 Uiso 1 1 calc R U . . .
C54 C 0.6020(2) 0.4467(2) 0.2562(2) 0.0415(9) Uani 1 1 d . . . . .
H54 H 0.588235 0.483951 0.264674 0.050 Uiso 1 1 calc R U . . .
C55 C 0.1915(2) 0.32477(16) 0.37195(17) 0.0333(8) Uani 1 1 d . . . . .
C56 C 0.2344(2) 0.28479(18) 0.34547(19) 0.0403(9) Uani 1 1 d . . . . .
H56 H 0.270877 0.297064 0.320825 0.048 Uiso 1 1 calc R U . . .
C57 C 0.2252(3) 0.22819(19) 0.3541(2) 0.0538(12) Uani 1 1 d . . . . .
H57 H 0.255309 0.202207 0.335751 0.065 Uiso 1 1 calc R U . . .
C58 C 0.1718(3) 0.20925(18) 0.3897(2) 0.0525(12) Uani 1 1 d . . . . .
H58 H 0.164982 0.170363 0.395650 0.063 Uiso 1 1 calc R U . . .
C59 C 0.1287(3) 0.24761(19) 0.4164(2) 0.0482(11) Uani 1 1 d . . . . .
H59 H 0.092175 0.235136 0.440869 0.058 Uiso 1 1 calc R U . . .
C60 C 0.1389(2) 0.30470(17) 0.4074(2) 0.0410(9) Uani 1 1 d . . . . .
H60 H 0.108838 0.330553 0.426013 0.049 Uiso 1 1 calc R U . . .
C61 C 0.2587(2) 0.42611(16) 0.43111(18) 0.0332(8) Uani 1 1 d . . . . .
C62 C 0.2533(2) 0.39806(19) 0.4854(2) 0.0427(9) Uani 1 1 d . . . . .
H62 H 0.224657 0.365637 0.486751 0.051 Uiso 1 1 calc R U . . .
C63 C 0.2885(3) 0.4159(2) 0.5376(2) 0.0518(11) Uani 1 1 d . . . . .
H63 H 0.285191 0.395237 0.573621 0.062 Uiso 1 1 calc R U . . .
C64 C 0.3284(2) 0.4641(2) 0.5363(2) 0.0500(11) Uani 1 1 d . . . . .
H64 H 0.350987 0.477743 0.572039 0.060 Uiso 1 1 calc R U . . .
C65 C 0.3355(2) 0.4926(2) 0.4828(2) 0.0499(11) Uani 1 1 d . . . . .
H65 H 0.364073 0.525098 0.481546 0.060 Uiso 1 1 calc R U . . .
C66 C 0.3009(2) 0.47354(18) 0.4312(2) 0.0402(9) Uani 1 1 d . . . . .
H66 H 0.306170 0.493373 0.394901 0.048 Uiso 1 1 calc R U . . .
C67 C 0.1211(2) 0.43957(15) 0.35877(18) 0.0327(8) Uani 1 1 d . . . . .
C68 C 0.0604(2) 0.41613(17) 0.33426(19) 0.0366(8) Uani 1 1 d . . . . .
H68 H 0.059730 0.377553 0.324315 0.044 Uiso 1 1 calc R U . . .
C69 C -0.0001(2) 0.4483(2) 0.3238(2) 0.0469(10) Uani 1 1 d . . . . .
H69 H -0.041660 0.431528 0.307331 0.056 Uiso 1 1 calc R U . . .
C70 C 0.0006(3) 0.5051(2) 0.3376(2) 0.0498(11) Uani 1 1 d . . . . .
H70 H -0.040188 0.527205 0.329880 0.060 Uiso 1 1 calc R U . . .
C71 C 0.0606(3) 0.52889(18) 0.3624(2) 0.0456(10) Uani 1 1 d . . . . .
H71 H 0.061129 0.567490 0.372203 0.055 Uiso 1 1 calc R U . . .
C72 C 0.1198(2) 0.49699(17) 0.37296(19) 0.0383(9) Uani 1 1 d . . . . .
H72 H 0.160905 0.513995 0.390223 0.046 Uiso 1 1 calc R U . . .
C73 C 0.08776(19) 0.31662(16) 0.16554(18) 0.0321(7) Uani 1 1 d . . . . .
C74 C 0.1087(2) 0.2980(2) 0.2223(2) 0.0427(9) Uani 1 1 d . . . . .
H74 H 0.146193 0.316538 0.243326 0.051 Uiso 1 1 calc R U . . .
C75 C 0.0763(3) 0.2533(2) 0.2490(2) 0.0541(12) Uani 1 1 d . . . . .
H75 H 0.092011 0.240926 0.287613 0.065 Uiso 1 1 calc R U . . .
C76 C 0.0209(3) 0.2266(2) 0.2192(2) 0.0541(12) Uani 1 1 d . . . . .
H76 H -0.001741 0.196156 0.237778 0.065 Uiso 1 1 calc R U . . .
C77 C -0.0018(2) 0.24358(19) 0.1632(2) 0.0470(10) Uani 1 1 d . . . . .
H77 H -0.040032 0.225264 0.142986 0.056 Uiso 1 1 calc R U . . .
C78 C 0.0319(2) 0.28780(17) 0.1365(2) 0.0404(9) Uani 1 1 d . . . . .
H78 H 0.016823 0.298987 0.097347 0.049 Uiso 1 1 calc R U . . .
C79 C 0.1549(2) 0.34882(17) 0.05277(19) 0.0396(8) Uani 1 1 d . U . . .
C80 C 0.1071(3) 0.3483(2) 0.0038(2) 0.0586(11) Uani 1 1 d . U . . .
H80 H 0.063765 0.367822 0.005048 0.070 Uiso 1 1 calc R U . . .
C81 C 0.1254(4) 0.3172(3) -0.0490(3) 0.0705(13) Uani 1 1 d . U . . .
H81 H 0.093181 0.316477 -0.082494 0.085 Uiso 1 1 calc R U . . .
C82 C 0.1865(4) 0.2892(3) -0.0521(3) 0.0706(13) Uani 1 1 d . U . . .
H82 H 0.196892 0.268842 -0.087063 0.085 Uiso 1 1 calc R U . . .
C83 C 0.2330(3) 0.2905(2) -0.0045(3) 0.0621(12) Uani 1 1 d . U . . .
H83 H 0.276778 0.271752 -0.006666 0.075 Uiso 1 1 calc R U . . .
C84 C 0.2170(3) 0.31914(18) 0.0471(2) 0.0450(9) Uani 1 1 d . U . . .
H84 H 0.250017 0.318426 0.080082 0.054 Uiso 1 1 calc R U . . .
C85 C 0.0643(2) 0.43346(17) 0.1178(2) 0.0415(10) Uani 1 1 d . . . . .
C86 C 0.0028(2) 0.4335(2) 0.1488(3) 0.0538(12) Uani 1 1 d . . . . .
H86 H -0.005802 0.403953 0.175903 0.065 Uiso 1 1 calc R U . . .
C87 C -0.0464(3) 0.4758(3) 0.1413(4) 0.0751(19) Uani 1 1 d . . . . .
H87 H -0.088439 0.474890 0.162827 0.090 Uiso 1 1 calc R U . . .
C88 C -0.0341(3) 0.5195(2) 0.1022(3) 0.075(2) Uani 1 1 d . . . . .
H88 H -0.067894 0.548374 0.096614 0.090 Uiso 1 1 calc R U . . .
C89 C 0.0261(3) 0.5207(2) 0.0722(3) 0.0748(19) Uani 1 1 d . . . . .
H89 H 0.035024 0.550976 0.046110 0.090 Uiso 1 1 calc R U . . .
C90 C 0.0753(3) 0.4779(2) 0.0793(3) 0.0602(14) Uani 1 1 d . . . . .
H90 H 0.117103 0.479092 0.057435 0.072 Uiso 1 1 calc R U . . .
C91 C 0.0946(2) 0.4429(2) 0.5416(2) 0.0492(11) Uani 1 1 d . . . . .
C92 C 0.1135(3) 0.4008(2) 0.5820(3) 0.0570(13) Uani 1 1 d . . . . .
H92 H 0.149426 0.407379 0.611854 0.068 Uiso 1 1 calc R U . . .
C93 C 0.0802(3) 0.3493(2) 0.5789(3) 0.0628(15) Uani 1 1 d . . . . .
H93 H 0.093710 0.320623 0.606376 0.075 Uiso 1 1 calc R U . . .
C94 C 0.0281(3) 0.3395(2) 0.5363(2) 0.0522(12) Uani 1 1 d . . . . .
H94 H 0.005325 0.304150 0.534498 0.063 Uiso 1 1 calc R U . . .
C95 C 0.0085(3) 0.3808(2) 0.4962(2) 0.0489(11) Uani 1 1 d . . . . .
H95 H -0.028021 0.374054 0.466937 0.059 Uiso 1 1 calc R U . . .
C96 C 0.0421(2) 0.43244(19) 0.4985(2) 0.0462(10) Uani 1 1 d . . . . .
H96 H 0.028952 0.460625 0.470329 0.055 Uiso 1 1 calc R U . . .
C97 C 0.1313(3) 0.4991(2) 0.5440(3) 0.0635(14) Uani 1 1 d . . . . .
H97A H 0.179940 0.494598 0.531898 0.095 Uiso 1 1 calc R U . . .
H97B H 0.131188 0.513753 0.584876 0.095 Uiso 1 1 calc R U . . .
H97C H 0.106611 0.525130 0.516746 0.095 Uiso 1 1 calc R U . . .
C98 C 0.1895(3) 0.6530(3) 0.6322(3) 0.0661(15) Uani 1 1 d . . . . .
C99 C 0.1606(4) 0.6852(3) 0.5876(3) 0.0691(16) Uani 1 1 d . . . . .
H99 H 0.180803 0.684721 0.549456 0.083 Uiso 1 1 calc R U . . .
C100 C 0.1014(5) 0.7194(3) 0.5964(3) 0.085(2) Uani 1 1 d . . . . .
H100 H 0.083689 0.742667 0.564897 0.102 Uiso 1 1 calc R U . . .
C101 C 0.0698(4) 0.7192(3) 0.6497(3) 0.0722(16) Uani 1 1 d . . . . .
H101 H 0.029039 0.741066 0.655720 0.087 Uiso 1 1 calc R U . . .
C102 C 0.0987(3) 0.6859(3) 0.6953(3) 0.0688(15) Uani 1 1 d . . . . .
H102 H 0.077215 0.685598 0.732929 0.083 Uiso 1 1 calc R U . . .
C103 C 0.1570(3) 0.6538(3) 0.6879(3) 0.0727(17) Uani 1 1 d . . . . .
H103 H 0.175773 0.632022 0.720273 0.087 Uiso 1 1 calc R U . . .
C104 C 0.2516(4) 0.6171(4) 0.6232(4) 0.096(3) Uani 1 1 d . . . . .
H10A H 0.288951 0.626697 0.652796 0.144 Uiso 1 1 calc R U . . .
H10B H 0.268560 0.623108 0.582831 0.144 Uiso 1 1 calc R U . . .
H10C H 0.238505 0.577830 0.627846 0.144 Uiso 1 1 calc R U . . .
C105 C 0.3328(3) 0.1794(3) 0.5558(3) 0.0666(16) Uani 1 1 d . . . . .
C106 C 0.3426(3) 0.1836(3) 0.6168(3) 0.0669(16) Uani 1 1 d . . . . .
H106 H 0.376837 0.160760 0.636818 0.080 Uiso 1 1 calc R U . . .
C107 C 0.3040(3) 0.2204(3) 0.6493(3) 0.0671(15) Uani 1 1 d . . . . .
H107 H 0.312053 0.222610 0.691377 0.081 Uiso 1 1 calc R U . . .
C108 C 0.2543(3) 0.2538(3) 0.6223(3) 0.0700(16) Uani 1 1 d . . . . .
H108 H 0.228512 0.279511 0.645173 0.084 Uiso 1 1 calc R U . . .
C109 C 0.2420(3) 0.2498(3) 0.5615(3) 0.0733(18) Uani 1 1 d . . . . .
H109 H 0.206686 0.272142 0.542179 0.088 Uiso 1 1 calc R U . . .
C110 C 0.2814(3) 0.2129(3) 0.5284(3) 0.077(2) Uani 1 1 d . . . . .
H110 H 0.273051 0.210656 0.486344 0.092 Uiso 1 1 calc R U . . .
C111 C 0.3756(4) 0.1394(4) 0.5201(4) 0.099(3) Uani 1 1 d . . . . .
H11A H 0.352504 0.102783 0.518672 0.148 Uiso 1 1 calc R U . . .
H11B H 0.422675 0.135583 0.539018 0.148 Uiso 1 1 calc R U . . .
H11C H 0.379551 0.153696 0.479317 0.148 Uiso 1 1 calc R U . . .

loop_
_atom_site_aniso_label
_atom_site_aniso_U_11
_atom_site_aniso_U_22
_atom_site_aniso_U_33
_atom_site_aniso_U_23
_atom_site_aniso_U_13
_atom_site_aniso_U_12
Nd1 0.02284(9) 0.01680(9) 0.02193(9) 0.00127(6) 0.00252(6) -0.00034(6)
K1 0.0321(4) 0.0367(4) 0.0297(4) -0.0014(3) 0.0039(3) 0.0032(3)
K2 0.0358(4) 0.0264(3) 0.0384(4) 0.0044(3) 0.0057(3) 0.0017(3)
Si1 0.0285(4) 0.0229(4) 0.0249(4) 0.0037(3) 0.0045(3) -0.0021(3)
Si2 0.0334(5) 0.0182(4) 0.0327(5) -0.0026(3) 0.0021(4) 0.0004(3)
Si3 0.0244(4) 0.0299(5) 0.0261(5) 0.0014(4) -0.0003(3) -0.0003(3)
Si4 0.0330(5) 0.0262(4) 0.0278(5) 0.0016(4) 0.0100(4) 0.0022(4)
Si5 0.0284(4) 0.0264(4) 0.0394(5) 0.0046(4) -0.0068(4) -0.0024(4)
O1 0.0334(13) 0.0298(13) 0.0334(14) 0.0130(10) 0.0026(10) -0.0029(10)
O2 0.0462(15) 0.0214(12) 0.0378(15) -0.0052(10) 0.0024(12) 0.0035(10)
O3 0.0274(12) 0.0351(13) 0.0317(13) -0.0028(11) -0.0017(10) 0.0026(10)
O4 0.0369(13) 0.0347(13) 0.0268(13) 0.0029(10) 0.0093(10) 0.0012(10)
O5 0.0286(12) 0.0259(12) 0.0415(15) 0.0026(10) -0.0044(11) -0.0013(9)
C1A 0.040(3) 0.020(3) 0.029(3) 0.002(2) 0.014(2) -0.013(2)
C2A 0.048(3) 0.027(3) 0.034(3) 0.001(3) 0.012(3) 0.003(3)
C3A 0.050(3) 0.027(3) 0.040(4) 0.001(3) 0.013(3) 0.005(3)
C4A 0.060(4) 0.029(3) 0.039(4) -0.005(3) 0.017(3) -0.003(3)
C5A 0.055(4) 0.038(3) 0.039(3) -0.006(3) 0.010(3) -0.010(3)
C6A 0.050(3) 0.031(4) 0.036(3) -0.006(3) 0.006(3) -0.008(3)
C1B 0.041(4) 0.017(3) 0.041(4) -0.001(3) 0.006(4) 0.000(3)
C2B 0.047(4) 0.022(3) 0.032(4) 0.000(3) 0.014(4) -0.001(3)
C3B 0.056(4) 0.024(3) 0.033(4) -0.002(4) 0.016(4) -0.004(3)
C4B 0.060(5) 0.028(4) 0.040(5) -0.008(4) 0.020(4) -0.009(4)
C5B 0.060(5) 0.038(4) 0.036(4) -0.005(4) 0.014(4) -0.015(4)
C6B 0.050(4) 0.026(4) 0.034(4) -0.003(4) 0.011(3) -0.015(3)
C7 0.0298(16) 0.0270(17) 0.0271(17) 0.0046(13) 0.0065(13) -0.0002(13)
C8 0.041(2) 0.041(2) 0.038(2) 0.0033(17) 0.0031(17) -0.0118(17)
C9 0.049(3) 0.071(3) 0.041(3) -0.004(2) -0.002(2) -0.020(2)
C10 0.041(2) 0.094(4) 0.028(2) 0.003(2) -0.0058(17) -0.006(2)
C11 0.056(3) 0.062(3) 0.039(2) 0.022(2) 0.006(2) 0.012(2)
C12 0.049(2) 0.034(2) 0.036(2) 0.0089(17) 0.0082(17) 0.0063(17)
C13 0.0336(17) 0.0233(16) 0.0289(18) 0.0055(13) 0.0055(14) -0.0042(13)
C14 0.0375(19) 0.0319(19) 0.039(2) -0.0063(16) 0.0099(16) -0.0045(15)
C15 0.045(2) 0.049(3) 0.045(2) -0.0149(19) 0.0064(19) -0.0133(18)
C16 0.034(2) 0.055(3) 0.046(2) 0.002(2) 0.0056(17) -0.0106(18)
C17 0.0353(19) 0.040(2) 0.042(2) -0.0005(17) 0.0136(16) 0.0005(16)
C18 0.041(2) 0.0290(18) 0.0326(19) -0.0004(15) 0.0093(15) -0.0069(15)
C19 0.0380(18) 0.0186(15) 0.0311(18) 0.0027(13) 0.0010(14) -0.0009(13)
C20 0.0362(19) 0.0301(18) 0.045(2) 0.0027(16) 0.0009(17) -0.0008(15)
C21 0.039(2) 0.045(2) 0.062(3) 0.008(2) -0.003(2) -0.0073(18)
C22 0.055(3) 0.035(2) 0.060(3) 0.004(2) -0.017(2) -0.0148(19)
C23 0.070(3) 0.030(2) 0.037(2) -0.0065(17) -0.003(2) -0.0007(19)
C24 0.045(2) 0.0292(18) 0.035(2) -0.0037(15) 0.0015(16) -0.0009(15)
C25A 0.043(3) 0.024(2) 0.041(2) -0.0032(19) -0.006(2) 0.002(2)
C30A 0.044(3) 0.029(2) 0.043(2) -0.0047(19) -0.006(2) 0.004(2)
C29A 0.047(3) 0.039(2) 0.046(3) -0.005(2) -0.010(2) 0.006(2)
C28A 0.050(3) 0.041(2) 0.051(3) -0.003(2) -0.009(3) 0.012(3)
C27A 0.047(3) 0.034(2) 0.050(3) -0.004(2) -0.006(3) 0.010(2)
C26A 0.045(3) 0.028(2) 0.044(3) -0.005(2) -0.006(2) 0.004(2)
C25B 0.041(3) 0.024(2) 0.043(2) -0.005(2) -0.007(2) 0.003(2)
C30B 0.045(3) 0.030(2) 0.044(2) -0.004(2) -0.007(2) 0.002(2)
C29B 0.046(3) 0.038(2) 0.048(3) -0.006(2) -0.010(3) 0.004(2)
C28B 0.046(3) 0.038(2) 0.049(3) -0.001(2) -0.012(3) 0.005(3)
C27B 0.049(3) 0.034(2) 0.052(3) -0.003(2) -0.008(3) 0.009(3)
C26B 0.048(3) 0.028(2) 0.046(3) -0.006(2) -0.008(3) 0.006(2)
C31 0.045(2) 0.0228(17) 0.042(2) -0.0077(15) 0.0077(17) -0.0053(15)
C32 0.046(2) 0.032(2) 0.060(3) -0.0161(19) 0.015(2) -0.0011(17)
C33 0.056(3) 0.046(3) 0.097(5) -0.032(3) 0.034(3) -0.015(2)
C34 0.086(4) 0.053(3) 0.069(4) -0.016(3) 0.046(3) -0.027(3)
C35 0.093(4) 0.056(3) 0.043(3) 0.001(2) 0.013(3) -0.026(3)
C36 0.056(3) 0.043(2) 0.043(2) 0.0013(19) 0.005(2) -0.013(2)
C37 0.0365(18) 0.0278(17) 0.0285(18) -0.0009(14) 0.0030(14) 0.0031(14)
C38 0.042(2) 0.044(2) 0.034(2) -0.0004(17) -0.0043(17) 0.0057(17)
C39 0.073(3) 0.042(2) 0.036(2) 0.0012(19) -0.012(2) 0.019(2)
C40 0.090(4) 0.035(2) 0.034(2) 0.0097(18) 0.009(2) 0.009(2)
C41 0.065(3) 0.042(2) 0.052(3) 0.015(2) 0.018(2) -0.002(2)
C42 0.041(2) 0.0326(19) 0.042(2) 0.0058(16) 0.0060(17) 0.0035(16)
C43 0.0291(17) 0.0301(18) 0.0321(19) 0.0022(14) 0.0003(14) 0.0015(13)
C44 0.083(4) 0.041(2) 0.040(3) -0.0052(19) -0.014(2) 0.018(2)
C45 0.108(5) 0.035(2) 0.056(3) 0.000(2) -0.017(3) 0.026(3)
C46 0.050(2) 0.034(2) 0.057(3) -0.0076(19) -0.002(2) 0.0088(18)
C47 0.043(2) 0.042(2) 0.039(2) -0.0040(17) -0.0019(17) -0.0085(17)
C48 0.043(2) 0.0321(19) 0.038(2) 0.0056(16) -0.0051(17) -0.0052(16)
C49 0.0238(16) 0.041(2) 0.0298(18) -0.0010(15) -0.0021(14) 0.0000(14)
C50 0.037(2) 0.043(2) 0.038(2) -0.0027(17) 0.0001(16) 0.0019(17)
C51 0.042(2) 0.061(3) 0.048(3) -0.008(2) 0.0036(19) 0.013(2)
C52 0.042(2) 0.084(4) 0.041(3) -0.002(2) 0.015(2) 0.002(2)
C53 0.042(2) 0.068(3) 0.055(3) 0.008(2) 0.012(2) -0.011(2)
C54 0.035(2) 0.049(2) 0.041(2) 0.0032(18) 0.0036(17) -0.0057(17)
C55 0.041(2) 0.0287(18) 0.0302(19) 0.0007(14) 0.0029(15) 0.0046(15)
C56 0.047(2) 0.038(2) 0.036(2) -0.0034(17) 0.0022(17) 0.0082(17)
C57 0.075(3) 0.031(2) 0.055(3) -0.009(2) -0.009(2) 0.014(2)
C58 0.073(3) 0.0246(19) 0.059(3) 0.0092(19) -0.018(2) -0.0004(19)
C59 0.061(3) 0.036(2) 0.048(3) 0.0130(19) 0.000(2) -0.0114(19)
C60 0.050(2) 0.0292(19) 0.044(2) 0.0076(17) 0.0102(18) 0.0013(16)
C61 0.0347(18) 0.0322(18) 0.0332(19) 0.0009(15) 0.0087(15) 0.0023(14)
C62 0.051(2) 0.042(2) 0.036(2) 0.0027(17) 0.0066(18) -0.0064(18)
C63 0.053(3) 0.062(3) 0.041(2) 0.003(2) 0.003(2) -0.005(2)
C64 0.045(2) 0.058(3) 0.047(3) -0.010(2) -0.003(2) -0.001(2)
C65 0.039(2) 0.048(3) 0.063(3) 0.004(2) -0.003(2) -0.0074(19)
C66 0.039(2) 0.038(2) 0.043(2) 0.0064(17) 0.0030(17) -0.0012(16)
C67 0.0360(18) 0.0277(18) 0.036(2) 0.0027(15) 0.0145(15) 0.0054(14)
C68 0.039(2) 0.0315(19) 0.040(2) -0.0002(16) 0.0123(16) -0.0037(15)
C69 0.040(2) 0.044(2) 0.057(3) 0.004(2) 0.0057(19) 0.0023(18)
C70 0.049(2) 0.047(3) 0.055(3) 0.004(2) 0.012(2) 0.019(2)
C71 0.057(3) 0.031(2) 0.050(3) -0.0011(18) 0.011(2) 0.0112(18)
C72 0.050(2) 0.0299(19) 0.036(2) -0.0008(16) 0.0101(17) 0.0015(16)
C73 0.0308(17) 0.0303(18) 0.035(2) 0.0019(15) 0.0019(14) -0.0010(14)
C74 0.040(2) 0.051(2) 0.037(2) 0.0052(19) -0.0007(17) -0.0005(18)
C75 0.058(3) 0.062(3) 0.042(3) 0.018(2) 0.001(2) -0.008(2)
C76 0.065(3) 0.044(2) 0.054(3) 0.014(2) 0.015(2) -0.012(2)
C77 0.046(2) 0.040(2) 0.054(3) 0.002(2) -0.001(2) -0.0129(18)
C78 0.045(2) 0.035(2) 0.041(2) 0.0025(17) -0.0034(18) -0.0053(17)
C79 0.051(2) 0.0339(17) 0.0329(18) 0.0081(14) -0.0075(16) -0.0153(15)
C80 0.069(2) 0.059(2) 0.046(2) 0.0111(19) -0.020(2) -0.023(2)
C81 0.092(3) 0.072(3) 0.045(2) 0.008(2) -0.023(2) -0.034(2)
C82 0.096(3) 0.066(3) 0.050(2) -0.007(2) 0.000(2) -0.022(2)
C83 0.084(3) 0.053(2) 0.050(2) -0.012(2) 0.006(2) -0.013(2)
C84 0.059(2) 0.0380(19) 0.038(2) -0.0018(16) 0.0002(17) -0.0073(17)
C85 0.036(2) 0.0283(18) 0.059(3) 0.0017(18) -0.0160(19) 0.0000(15)
C86 0.041(2) 0.043(2) 0.077(4) 0.002(2) -0.005(2) 0.0040(19)
C87 0.050(3) 0.059(3) 0.116(6) -0.005(3) -0.003(3) 0.015(3)
C88 0.065(4) 0.040(3) 0.116(6) -0.010(3) -0.035(4) 0.017(2)
C89 0.076(4) 0.039(3) 0.107(5) 0.020(3) -0.025(4) 0.006(3)
C90 0.057(3) 0.039(2) 0.083(4) 0.018(2) -0.012(3) -0.002(2)
C91 0.043(2) 0.043(2) 0.063(3) 0.003(2) 0.026(2) 0.0053(19)
C92 0.049(3) 0.062(3) 0.061(3) 0.012(2) 0.011(2) 0.003(2)
C93 0.056(3) 0.051(3) 0.083(4) 0.027(3) 0.029(3) 0.006(2)
C94 0.055(3) 0.040(2) 0.064(3) 0.009(2) 0.027(2) -0.001(2)
C95 0.051(3) 0.044(2) 0.053(3) -0.001(2) 0.020(2) 0.0020(19)
C96 0.047(2) 0.040(2) 0.053(3) 0.0062(19) 0.024(2) 0.0097(18)
C97 0.057(3) 0.049(3) 0.086(4) -0.001(3) 0.021(3) -0.004(2)
C98 0.056(3) 0.082(4) 0.060(3) -0.011(3) -0.004(3) -0.017(3)
C99 0.084(4) 0.069(4) 0.055(3) -0.006(3) 0.013(3) -0.017(3)
C100 0.117(6) 0.067(4) 0.071(4) 0.007(3) 0.002(4) -0.007(4)
C101 0.070(4) 0.071(4) 0.075(4) -0.010(3) -0.002(3) -0.001(3)
C102 0.067(3) 0.076(4) 0.063(4) -0.003(3) 0.007(3) -0.010(3)
C103 0.070(4) 0.089(5) 0.059(4) -0.005(3) 0.001(3) -0.010(3)
C104 0.064(4) 0.126(7) 0.097(6) -0.034(5) -0.001(4) 0.006(4)
C105 0.050(3) 0.081(4) 0.068(4) -0.003(3) -0.004(3) -0.030(3)
C106 0.047(3) 0.080(4) 0.073(4) 0.015(3) -0.013(3) -0.012(3)
C107 0.054(3) 0.090(4) 0.057(3) 0.006(3) -0.002(2) -0.009(3)
C108 0.057(3) 0.066(4) 0.088(5) 0.015(3) 0.005(3) -0.015(3)
C109 0.059(3) 0.075(4) 0.086(5) 0.037(4) -0.004(3) -0.012(3)
C110 0.068(4) 0.109(5) 0.053(3) 0.029(3) -0.010(3) -0.036(4)
C111 0.065(4) 0.135(7) 0.096(6) -0.034(5) 0.006(4) -0.031(4)

loop_
_atom_type_symbol
_atom_type_description
_atom_type_scat_dispersion_real
_atom_type_scat_dispersion_imag
_atom_type_scat_source
C C 0.0181 0.0091 'International Tables Vol C Tables 4.2.6.8 and 6.1.1.4'
H H 0.0000 0.0000 'International Tables Vol C Tables 4.2.6.8 and 6.1.1.4'
K K 0.3868 1.0657 'International Tables Vol C Tables 4.2.6.8 and 6.1.1.4'
Nd Nd -3.1807 10.9079 'International Tables Vol C Tables 4.2.6.8 and 6.1.1.4'
O O 0.0492 0.0322 'International Tables Vol C Tables 4.2.6.8 and 6.1.1.4'
Si Si 0.2541 0.3302 'International Tables Vol C Tables 4.2.6.8 and 6.1.1.4'

loop_
_exptl_crystal_face_index_h
_exptl_crystal_face_index_k
_exptl_crystal_face_index_l
_exptl_crystal_face_perp_dist
1 0 -2 0.0952
-1 0 2 0.0439
0 -1 0 0.1305
0 1 0 0.0936
-1 0 -1 0.0332
1 0 1 0.0116
-1 -1 -1 0.0820

loop_
_geom_angle_atom_site_label_1
_geom_angle_atom_site_label_2
_geom_angle_atom_site_label_3
_geom_angle
_geom_angle_site_symmetry_1
_geom_angle_site_symmetry_3
_geom_angle_publ_flag
K1 Nd1 K2 137.492(18) . . ?
O1 Nd1 K1 45.89(6) . . ?
O1 Nd1 K2 94.49(7) . . ?
O1 Nd1 O3 84.97(9) . . ?
O1 Nd1 O5 88.60(9) . . ?
O2 Nd1 K1 76.66(8) . . ?
O2 Nd1 K2 138.94(7) . . ?
O2 Nd1 O1 104.68(10) . . ?
O2 Nd1 O3 89.57(10) . . ?
O2 Nd1 O4 123.52(10) . . ?
O2 Nd1 O5 98.47(9) . . ?
O3 Nd1 K1 49.23(7) . . ?
O3 Nd1 K2 128.59(7) . . ?
O3 Nd1 O5 170.77(9) . . ?
O4 Nd1 K1 140.63(7) . . ?
O4 Nd1 K2 49.93(7) . . ?
O4 Nd1 O1 131.80(10) . . ?
O4 Nd1 O3 94.21(9) . . ?
O4 Nd1 O5 85.15(10) . . ?
O5 Nd1 K1 128.29(7) . . ?
O5 Nd1 K2 45.32(7) . . ?
O1 K1 O3 69.52(8) . . ?
O1 K1 C18 70.06(9) . . ?
O1 K1 C31 93.35(10) . . ?
O1 K1 C32 118.52(11) . . ?
O1 K1 C33 127.67(13) . . ?
O1 K1 C34 109.67(14) . . ?
O1 K1 C35 87.63(13) . . ?
O1 K1 C36 79.21(11) . . ?
O1 K1 C49 123.78(10) . . ?
O1 K1 C50 138.26(10) . . ?
O1 K1 C54 128.04(11) . . ?
O3 K1 C18 121.63(9) . . ?
O3 K1 C31 98.11(10) . . ?
O3 K1 C32 107.95(11) . . ?
O3 K1 C33 132.53(13) . . ?
O3 K1 C34 148.38(11) . . ?
O3 K1 C35 134.47(11) . . ?
O3 K1 C36 111.09(10) . . ?
O3 K1 C49 57.65(9) . . ?
O3 K1 C50 68.91(9) . . ?
O3 K1 C54 76.22(10) . . ?
C18 K1 C31 124.50(11) . . ?
C18 K1 C33 105.45(15) . . ?
C18 K1 C34 84.94(13) . . ?
C18 K1 C35 82.82(12) . . ?
C18 K1 C36 100.54(11) . . ?
C18 K1 C50 138.69(11) . . ?
C18 K1 C54 98.32(11) . . ?
C31 K1 C33 44.60(12) . . ?
C31 K1 C34 50.36(12) . . ?
C31 K1 C35 42.76(12) . . ?
C31 K1 C36 24.52(11) . . ?
C31 K1 C50 88.74(11) . . ?
C32 K1 C18 127.92(12) . . ?
C32 K1 C31 25.27(11) . . ?
C32 K1 C33 25.59(13) . . ?
C32 K1 C34 43.01(14) . . ?
C32 K1 C35 49.20(15) . . ?
C32 K1 C36 42.85(13) . . ?
C32 K1 C50 71.82(12) . . ?
C32 K1 C54 108.45(13) . . ?
C33 K1 C34 23.70(16) . . ?
C33 K1 C35 41.38(17) . . ?
C33 K1 C36 49.55(14) . . ?
C33 K1 C50 80.28(16) . . ?
C34 K1 C35 22.94(16) . . ?
C34 K1 C50 103.55(15) . . ?
C36 K1 C34 41.59(13) . . ?
C36 K1 C35 23.65(12) . . ?
C36 K1 C50 112.62(11) . . ?
C49 K1 C18 122.58(11) . . ?
C49 K1 C31 110.82(11) . . ?
C49 K1 C32 95.94(13) . . ?
C49 K1 C33 102.96(15) . . ?
C49 K1 C34 125.08(15) . . ?
C49 K1 C35 143.58(14) . . ?
C49 K1 C36 135.30(12) . . ?
C49 K1 C50 24.18(10) . . ?
C49 K1 C54 25.81(11) . . ?
C50 K1 C35 119.68(14) . . ?
C54 K1 C31 129.87(12) . . ?
C54 K1 C33 104.29(15) . . ?
C54 K1 C34 119.77(15) . . ?
C54 K1 C35 142.72(14) . . ?
C54 K1 C36 151.19(13) . . ?
C54 K1 C50 42.20(11) . . ?
O4 K2 C3A 129.53(12) . . ?
O4 K2 C4A 116.12(15) . . ?
O4 K2 C5A 90.93(15) . . ?
O4 K2 C3B 120.4(2) . . ?
O4 K2 C4B 102.8(2) . . ?
O4 K2 C5B 77.9(2) . . ?
O4 K2 C67 56.63(9) . . ?
O4 K2 C68 72.95(9) . . ?
O4 K2 C72 70.52(9) . . ?
O4 K2 C85 121.85(9) . . ?
O5 K2 O4 67.52(8) . . ?
O5 K2 C3A 109.45(12) . . ?
O5 K2 C4A 127.79(10) . . ?
O5 K2 C5A 117.63(11) . . ?
O5 K2 C3B 114.74(16) . . ?
O5 K2 C4B 128.15(13) . . ?
O5 K2 C5B 111.98(18) . . ?
O5 K2 C67 109.18(9) . . ?
O5 K2 C68 103.46(10) . . ?
O5 K2 C72 133.24(10) . . ?
O5 K2 C85 58.52(10) . . ?
C4A K2 C3A 24.9 . . ?
C4A K2 C5A 25.3 . . ?
C4A K2 C68 128.09(11) . . ?
C4A K2 C72 88.94(13) . . ?
C4A K2 C85 113.16(17) . . ?
C5A K2 C3A 43.69(5) . . ?
C5A K2 C68 125.78(12) . . ?
C5A K2 C72 82.25(12) . . ?
C3B K2 C68 141.79(17) . . ?
C3B K2 C72 103.6(2) . . ?
C4B K2 C3B 25.36(6) . . ?
C4B K2 C5B 25.65(6) . . ?
C4B K2 C68 122.82(15) . . ?
C4B K2 C72 80.45(17) . . ?
C4B K2 C85 126.3(2) . . ?
C5B K2 C3B 44.49(8) . . ?
C5B K2 C68 119.92(16) . . ?
C5B K2 C72 77.56(15) . . ?
C5B K2 C85 140.66(17) . . ?
C67 K2 C3A 138.68(14) . . ?
C67 K2 C4A 114.52(14) . . ?
C67 K2 C5A 103.87(13) . . ?
C67 K2 C3B 129.1(2) . . ?
C67 K2 C4B 104.83(19) . . ?
C67 K2 C5B 95.92(17) . . ?
C67 K2 C68 25.16(11) . . ?
C67 K2 C72 25.93(10) . . ?
C67 K2 C85 123.42(12) . . ?
C68 K2 C3A 145.48(12) . . ?
C72 K2 C3A 112.77(14) . . ?
C72 K2 C68 43.53(11) . . ?
C85 K2 C3A 89.50(15) . . ?
C85 K2 C5A 131.64(14) . . ?
C85 K2 C3B 101.3(2) . . ?
C85 K2 C68 99.10(12) . . ?
C85 K2 C72 138.89(12) . . ?
O1 Si1 K1 39.39(9) . . ?
O1 Si1 C1A 112.4(2) . . ?
O1 Si1 C1B 104.6(4) . . ?
O1 Si1 C7 112.63(16) . . ?
O1 Si1 C13 107.45(15) . . ?
C1A Si1 K1 135.3(2) . . ?
C1B Si1 K1 127.1(3) . . ?
C1B Si1 C13 112.0(4) . . ?
C7 Si1 K1 117.03(12) . . ?
C7 Si1 C1A 105.7(2) . . ?
C7 Si1 C1B 112.7(3) . . ?
C7 Si1 C13 107.45(16) . . ?
C13 Si1 K1 68.95(11) . . ?
C13 Si1 C1A 111.1(2) . . ?
O2 Si2 C19 108.78(16) . . ?
O2 Si2 C25A 112.5(3) . . ?
O2 Si2 C25B 110.5(4) . . ?
O2 Si2 C31 109.70(16) . . ?
C19 Si2 C25A 111.1(4) . . ?
C19 Si2 C25B 108.1(4) . . ?
C19 Si2 C31 110.39(17) . . ?
C25A Si2 C31 104.3(4) . . ?
C25B Si2 C31 109.4(5) . . ?
O3 Si3 K1 49.65(10) . . ?
O3 Si3 C37 114.60(16) . . ?
O3 Si3 C43 110.93(15) . . ?
O3 Si3 C49 107.50(15) . . ?
C37 Si3 K1 140.01(12) . . ?
C37 Si3 C43 107.92(17) . . ?
C37 Si3 C49 108.21(17) . . ?
C43 Si3 K1 112.07(12) . . ?
C43 Si3 C49 107.43(17) . . ?
C49 Si3 K1 59.62(11) . . ?
O4 Si4 K2 50.51(10) . . ?
O4 Si4 C55 113.15(16) . . ?
O4 Si4 C61 113.17(16) . . ?
O4 Si4 C67 106.96(16) . . ?
C55 Si4 K2 123.65(13) . . ?
C55 Si4 C67 108.74(17) . . ?
C61 Si4 K2 129.19(13) . . ?
C61 Si4 C55 107.11(17) . . ?
C61 Si4 C67 107.51(17) . . ?
C67 Si4 K2 56.60(12) . . ?
O5 Si5 K2 50.14(10) . . ?
O5 Si5 C73 112.08(16) . . ?
O5 Si5 C79 114.30(18) . . ?
O5 Si5 C85 111.10(16) . . ?
C73 Si5 K2 106.15(13) . . ?
C73 Si5 C79 104.60(17) . . ?
C73 Si5 C85 106.15(19) . . ?
C79 Si5 K2 149.14(13) . . ?
C79 Si5 C85 108.1(2) . . ?
C85 Si5 K2 65.46(13) . . ?
Nd1 O1 K1 95.91(9) . . ?
Si1 O1 Nd1 139.05(16) . . ?
Si1 O1 K1 118.23(13) . . ?
Si2 O2 Nd1 158.46(18) . . ?
Nd1 O3 K1 91.90(9) . . ?
Si3 O3 Nd1 163.67(17) . . ?
Si3 O3 K1 104.34(13) . . ?
Nd1 O4 K2 93.21(9) . . ?
Si4 O4 Nd1 154.01(16) . . ?
Si4 O4 K2 104.16(12) . . ?
Nd1 O5 K2 96.79(9) . . ?
Si5 O5 Nd1 157.72(15) . . ?
Si5 O5 K2 102.84(13) . . ?
Si1 C1A K2 116.6(3) . . ?
C2A C1A K2 76.66(18) . . ?
C2A C1A Si1 119.8(3) . . ?
C2A C1A C6A 120.0 . . ?
C6A C1A K2 73.4(2) . . ?
C6A C1A Si1 120.0(3) . . ?
K2 C2A H2A 119.4 . . ?
C1A C2A K2 80.20(18) . . ?
C1A C2A H2A 120.0 . . ?
C3A C2A K2 71.32(18) . . ?
C3A C2A C1A 120.0 . . ?
C3A C2A H2A 120.0 . . ?
K2 C3A H3A 113.0 . . ?
C2A C3A K2 85.0(2) . . ?
C2A C3A H3A 120.0 . . ?
C2A C3A C4A 120.0 . . ?
C4A C3A K2 72.3(2) . . ?
C4A C3A H3A 120.0 . . ?
K2 C4A H4A 108.2 . . ?
C3A C4A K2 82.8(2) . . ?
C3A C4A H4A 120.0 . . ?
C5A C4A K2 79.26(19) . . ?
C5A C4A C3A 120.0 . . ?
C5A C4A H4A 120.0 . . ?
K2 C5A H5A 110.0 . . ?
C4A C5A K2 75.41(19) . . ?
C4A C5A H5A 120.0 . . ?
C6A C5A K2 84.8(2) . . ?
C6A C5A C4A 120.0 . . ?
C6A C5A H5A 120.0 . . ?
K2 C6A H6A 116.5 . . ?
C1A C6A K2 83.2(2) . . ?
C1A C6A H6A 120.0 . . ?
C5A C6A K2 70.88(19) . . ?
C5A C6A C1A 120.0 . . ?
C5A C6A H6A 120.0 . . ?
Si1 C1B K2 123.3(5) . . ?
C2B C1B K2 76.5(3) . . ?
C2B C1B Si1 123.0(5) . . ?
C2B C1B C6B 120.0 . . ?
C6B C1B K2 74.3(3) . . ?
C6B C1B Si1 116.9(5) . . ?
K2 C2B H2B 118.9 . . ?
C1B C2B K2 79.6(3) . . ?
C1B C2B H2B 120.0 . . ?
C1B C2B C3B 120.0 . . ?
C3B C2B K2 72.4(3) . . ?
C3B C2B H2B 120.0 . . ?
K2 C3B H3B 113.9 . . ?
C2B C3B K2 83.2(3) . . ?
C2B C3B H3B 120.0 . . ?
C4B C3B K2 73.4(3) . . ?
C4B C3B C2B 120.0 . . ?
C4B C3B H3B 120.0 . . ?
K2 C4B H4B 110.2 . . ?
C3B C4B K2 81.3(3) . . ?
C3B C4B H4B 120.0 . . ?
C5B C4B K2 78.8(3) . . ?
C5B C4B C3B 120.0 . . ?
C5B C4B H4B 120.0 . . ?
K2 C5B H5B 111.8 . . ?
C4B C5B K2 75.5(3) . . ?
C4B C5B H5B 120.0 . . ?
C4B C5B C6B 120.0 . . ?
C6B C5B K2 83.1(3) . . ?
C6B C5B H5B 120.0 . . ?
K2 C6B H6B 116.8 . . ?
C1B C6B K2 81.7(3) . . ?
C1B C6B H6B 120.0 . . ?
C5B C6B K2 72.1(3) . . ?
C5B C6B C1B 120.0 . . ?
C5B C6B H6B 120.0 . . ?
C8 C7 Si1 120.3(3) . . ?
C8 C7 C12 117.7(4) . . ?
C12 C7 Si1 122.0(3) . . ?
C7 C8 H8 119.3 . . ?
C9 C8 C7 121.4(4) . . ?
C9 C8 H8 119.3 . . ?
C8 C9 H9 120.2 . . ?
C10 C9 C8 119.7(5) . . ?
C10 C9 H9 120.2 . . ?
C9 C10 H10 120.0 . . ?
C9 C10 C11 120.1(4) . . ?
C11 C10 H10 120.0 . . ?
C10 C11 H11 120.0 . . ?
C12 C11 C10 120.1(4) . . ?
C12 C11 H11 120.0 . . ?
C7 C12 H12 119.5 . . ?
C11 C12 C7 121.0(4) . . ?
C11 C12 H12 119.5 . . ?
Si1 C13 K1 80.61(11) . . ?
C14 C13 K1 116.2(3) . . ?
C14 C13 Si1 124.7(3) . . ?
C14 C13 C18 117.1(3) . . ?
C18 C13 K1 64.6(2) . . ?
C18 C13 Si1 117.6(3) . . ?
C13 C14 H14 119.6 . . ?
C15 C14 C13 120.8(4) . . ?
C15 C14 H14 119.6 . . ?
C14 C15 H15 119.5 . . ?
C14 C15 C16 120.9(4) . . ?
C16 C15 H15 119.5 . . ?
C15 C16 H16 120.5 . . ?
C17 C16 C15 119.0(4) . . ?
C17 C16 H16 120.5 . . ?
C16 C17 H17 120.0 . . ?
C18 C17 C16 120.0(4) . . ?
C18 C17 H17 120.0 . . ?
K1 C18 H18 75.5 . . ?
C13 C18 K1 91.7(2) . . ?
C13 C18 H18 118.9 . . ?
C17 C18 K1 102.2(3) . . ?
C17 C18 C13 122.2(4) . . ?
C17 C18 H18 118.9 . . ?
C20 C19 Si2 117.7(3) . . ?
C20 C19 C24 117.2(4) . . ?
C24 C19 Si2 125.1(3) . . ?
C19 C20 H20 118.8 . . ?
C21 C20 C19 122.4(4) . . ?
C21 C20 H20 118.8 . . ?
C20 C21 H21 120.4 . . ?
C20 C21 C22 119.1(4) . . ?
C22 C21 H21 120.4 . . ?
C21 C22 H22 119.8 . . ?
C23 C22 C21 120.3(4) . . ?
C23 C22 H22 119.8 . . ?
C22 C23 H23 119.9 . . ?
C22 C23 C24 120.2(4) . . ?
C24 C23 H23 119.9 . . ?
C19 C24 H24 119.6 . . ?
C23 C24 C19 120.7(4) . . ?
C23 C24 H24 119.6 . . ?
C30A C25A Si2 120.9(5) . . ?
C30A C25A C26A 120.0 . . ?
C26A C25A Si2 119.1(5) . . ?
C25A C30A H30A 120.0 . . ?
C25A C30A C29A 120.0 . . ?
C29A C30A H30A 120.0 . . ?
C30A C29A H29A 120.0 . . ?
C28A C29A C30A 120.0 . . ?
C28A C29A H29A 120.0 . . ?
C29A C28A H28A 120.0 . . ?
C29A C28A C27A 120.0 . . ?
C27A C28A H28A 120.0 . . ?
C28A C27A H27A 120.0 . . ?
C26A C27A C28A 120.0 . . ?
C26A C27A H27A 120.0 . . ?
C25A C26A H26A 120.0 . . ?
C27A C26A C25A 120.0 . . ?
C27A C26A H26A 120.0 . . ?
C30B C25B Si2 117.6(6) . . ?
C30B C25B C26B 120.0 . . ?
C26B C25B Si2 122.3(6) . . ?
C25B C30B H30B 120.0 . . ?
C29B C30B C25B 120.0 . . ?
C29B C30B H30B 120.0 . . ?
C30B C29B H29B 120.0 . . ?
C30B C29B C28B 120.0 . . ?
C28B C29B H29B 120.0 . . ?
C29B C28B H28B 120.0 . . ?
C27B C28B C29B 120.0 . . ?
C27B C28B H28B 120.0 . . ?
C28B C27B H27B 120.0 . . ?
C28B C27B C26B 120.0 . . ?
C26B C27B H27B 120.0 . . ?
C25B C26B H26B 120.0 . . ?
C27B C26B C25B 120.0 . . ?
C27B C26B H26B 120.0 . . ?
Si2 C31 K1 105.73(16) . . ?
C32 C31 K1 74.7(2) . . ?
C32 C31 Si2 123.4(4) . . ?
C32 C31 C36 117.0(4) . . ?
C36 C31 K1 83.3(2) . . ?
C36 C31 Si2 119.3(3) . . ?
K1 C32 H32 109.0 . . ?
C31 C32 K1 80.0(2) . . ?
C31 C32 H32 119.2 . . ?
C31 C32 C33 121.5(5) . . ?
C33 C32 K1 81.7(3) . . ?
C33 C32 H32 119.2 . . ?
K1 C33 H33 112.9 . . ?
C32 C33 K1 72.7(3) . . ?
C32 C33 H33 120.3 . . ?
C34 C33 K1 84.4(3) . . ?
C34 C33 C32 119.3(5) . . ?
C34 C33 H33 120.3 . . ?
K1 C34 H34 118.8 . . ?
C33 C34 K1 71.9(3) . . ?
C33 C34 H34 119.9 . . ?
C35 C34 K1 80.3(3) . . ?
C35 C34 C33 120.2(5) . . ?
C35 C34 H34 119.9 . . ?
K1 C35 H35 120.6 . . ?
C34 C35 K1 76.8(3) . . ?
C34 C35 H35 119.7 . . ?
C34 C35 C36 120.6(6) . . ?
C36 C35 K1 74.0(3) . . ?
C36 C35 H35 119.7 . . ?
K1 C36 H36 116.7 . . ?
C31 C36 K1 72.2(2) . . ?
C31 C36 H36 119.3 . . ?
C35 C36 K1 82.4(3) . . ?
C35 C36 C31 121.4(5) . . ?
C35 C36 H36 119.3 . . ?
C38 C37 Si3 122.8(3) . . ?
C42 C37 Si3 119.8(3) . . ?
C42 C37 C38 117.4(4) . . ?
C37 C38 H38 119.2 . . ?
C39 C38 C37 121.5(4) . . ?
C39 C38 H38 119.2 . . ?
C38 C39 H39 120.2 . . ?
C40 C39 C38 119.6(4) . . ?
C40 C39 H39 120.2 . . ?
C39 C40 H40 120.2 . . ?
C41 C40 C39 119.7(4) . . ?
C41 C40 H40 120.2 . . ?
C40 C41 H41 119.8 . . ?
C40 C41 C42 120.5(5) . . ?
C42 C41 H41 119.8 . . ?
C37 C42 C41 121.4(4) . . ?
C37 C42 H42 119.3 . . ?
C41 C42 H42 119.3 . . ?
C44 C43 Si3 118.9(3) . . ?
C44 C43 C48 117.0(4) . . ?
C48 C43 Si3 124.1(3) . . ?
C43 C44 H44 119.1 . . ?
C43 C44 C45 121.8(4) . . ?
C45 C44 H44 119.1 . . ?
C44 C45 H45 120.1 . . ?
C46 C45 C44 119.8(4) . . ?
C46 C45 H45 120.1 . . ?
C45 C46 H46 120.3 . . ?
C47 C46 C45 119.3(4) . . ?
C47 C46 H46 120.3 . . ?
C46 C47 H47 119.9 . . ?
C46 C47 C48 120.1(4) . . ?
C48 C47 H47 119.9 . . ?
C43 C48 C47 121.9(4) . . ?
C43 C48 H48 119.1 . . ?
C47 C48 H48 119.1 . . ?
Si3 C49 K1 88.03(13) . . ?
C50 C49 K1 92.3(2) . . ?
C50 C49 Si3 120.6(3) . . ?
C54 C49 K1 81.0(2) . . ?
C54 C49 Si3 121.8(3) . . ?
C54 C49 C50 116.8(4) . . ?
K1 C50 H50 110.2 . . ?
C49 C50 K1 63.6(2) . . ?
C49 C50 H50 119.2 . . ?
C51 C50 K1 96.2(3) . . ?
C51 C50 C49 121.6(4) . . ?
C51 C50 H50 119.2 . . ?
C50 C51 H51 119.8 . . ?
C52 C51 C50 120.4(5) . . ?
C52 C51 H51 119.8 . . ?
C51 C52 H52 120.4 . . ?
C51 C52 C53 119.2(4) . . ?
C53 C52 H52 120.4 . . ?
C52 C53 H53 120.0 . . ?
C54 C53 C52 120.1(5) . . ?
C54 C53 H53 120.0 . . ?
K1 C54 H54 101.7 . . ?
C49 C54 K1 73.2(2) . . ?
C49 C54 H54 119.0 . . ?
C53 C54 K1 95.4(3) . . ?
C53 C54 C49 121.9(5) . . ?
C53 C54 H54 119.0 . . ?
C56 C55 Si4 120.9(3) . . ?
C60 C55 Si4 122.4(3) . . ?
C60 C55 C56 116.7(4) . . ?
C55 C56 H56 119.0 . . ?
C57 C56 C55 122.1(5) . . ?
C57 C56 H56 119.0 . . ?
C56 C57 H57 120.0 . . ?
C56 C57 C58 119.9(5) . . ?
C58 C57 H57 120.0 . . ?
C57 C58 H58 120.4 . . ?
C59 C58 C57 119.3(4) . . ?
C59 C58 H58 120.4 . . ?
C58 C59 H59 120.0 . . ?
C58 C59 C60 120.0(5) . . ?
C60 C59 H59 120.0 . . ?
C55 C60 C59 121.9(4) . . ?
C55 C60 H60 119.0 . . ?
C59 C60 H60 119.0 . . ?
C62 C61 Si4 120.8(3) . . ?
C66 C61 Si4 122.2(3) . . ?
C66 C61 C62 116.9(4) . . ?
C61 C62 H62 118.9 . . ?
C63 C62 C61 122.3(4) . . ?
C63 C62 H62 118.9 . . ?
C62 C63 H63 120.4 . . ?
C64 C63 C62 119.1(5) . . ?
C64 C63 H63 120.4 . . ?
C63 C64 H64 120.0 . . ?
C63 C64 C65 119.9(4) . . ?
C65 C64 H64 120.0 . . ?
C64 C65 H65 120.1 . . ?
C66 C65 C64 119.8(4) . . ?
C66 C65 H65 120.1 . . ?
C61 C66 H66 119.1 . . ?
C65 C66 C61 121.9(4) . . ?
C65 C66 H66 119.1 . . ?
Si4 C67 K2 92.05(14) . . ?
C68 C67 K2 85.2(2) . . ?
C68 C67 Si4 122.7(3) . . ?
C68 C67 C72 117.7(4) . . ?
C72 C67 K2 83.7(2) . . ?
C72 C67 Si4 118.8(3) . . ?
K2 C68 H68 108.1 . . ?
C67 C68 K2 69.6(2) . . ?
C67 C68 H68 119.5 . . ?
C67 C68 C69 120.9(4) . . ?
C69 C68 K2 92.4(3) . . ?
C69 C68 H68 119.5 . . ?
C68 C69 H69 120.0 . . ?
C70 C69 C68 120.0(4) . . ?
C70 C69 H69 120.0 . . ?
C69 C70 H70 120.2 . . ?
C71 C70 C69 119.6(4) . . ?
C71 C70 H70 120.2 . . ?
C70 C71 H71 119.9 . . ?
C70 C71 C72 120.2(4) . . ?
C72 C71 H71 119.9 . . ?
K2 C72 H72 107.3 . . ?
C67 C72 K2 70.4(2) . . ?
C67 C72 H72 119.2 . . ?
C71 C72 K2 92.6(3) . . ?
C71 C72 C67 121.5(4) . . ?
C71 C72 H72 119.2 . . ?
C74 C73 Si5 121.7(3) . . ?
C74 C73 C78 116.7(4) . . ?
C78 C73 Si5 121.5(3) . . ?
C73 C74 H74 119.1 . . ?
C75 C74 C73 121.8(4) . . ?
C75 C74 H74 119.1 . . ?
C74 C75 H75 120.2 . . ?
C76 C75 C74 119.6(4) . . ?
C76 C75 H75 120.2 . . ?
C75 C76 H76 119.6 . . ?
C77 C76 C75 120.7(4) . . ?
C77 C76 H76 119.6 . . ?
C76 C77 H77 120.4 . . ?
C76 C77 C78 119.1(4) . . ?
C78 C77 H77 120.4 . . ?
C73 C78 H78 119.0 . . ?
C77 C78 C73 122.0(4) . . ?
C77 C78 H78 119.0 . . ?
C80 C79 Si5 123.5(4) . . ?
C84 C79 Si5 118.6(3) . . ?
C84 C79 C80 117.0(5) . . ?
C79 C80 H80 120.8 . . ?
C79 C80 C81 118.3(6) . . ?
C81 C80 H80 120.8 . . ?
C80 C81 H81 118.9 . . ?
C82 C81 C80 122.1(5) . . ?
C82 C81 H81 118.9 . . ?
C81 C82 H82 120.4 . . ?
C81 C82 C83 119.2(6) . . ?
C83 C82 H82 120.4 . . ?
C82 C83 H83 119.8 . . ?
C82 C83 C84 120.4(6) . . ?
C84 C83 H83 119.8 . . ?
C79 C84 H84 118.6 . . ?
C83 C84 C79 122.9(5) . . ?
C83 C84 H84 118.6 . . ?
Si5 C85 K2 81.33(13) . . ?
C86 C85 K2 89.0(3) . . ?
C86 C85 Si5 121.8(4) . . ?
C86 C85 C90 117.5(4) . . ?
C90 C85 K2 98.4(3) . . ?
C90 C85 Si5 120.7(4) . . ?
K2 C86 H86 93.0 . . ?
C85 C86 K2 67.2(3) . . ?
C85 C86 H86 119.3 . . ?
C85 C86 C87 121.4(6) . . ?
C87 C86 K2 109.6(4) . . ?
C87 C86 H86 119.3 . . ?
C86 C87 H87 120.1 . . ?
C86 C87 C88 119.8(6) . . ?
C88 C87 H87 120.1 . . ?
C87 C88 H88 120.1 . . ?
C89 C88 C87 119.7(5) . . ?
C89 C88 H88 120.1 . . ?
C88 C89 H89 119.8 . . ?
C88 C89 C90 120.5(6) . . ?
C90 C89 H89 119.8 . . ?
C85 C90 C89 121.1(6) . . ?
C85 C90 H90 119.4 . . ?
C89 C90 H90 119.4 . . ?
C92 C91 C97 120.8(5) . . ?
C96 C91 C92 118.9(5) . . ?
C96 C91 C97 120.3(5) . . ?
C91 C92 H92 119.8 . . ?
C93 C92 C91 120.3(6) . . ?
C93 C92 H92 119.8 . . ?
C92 C93 H93 119.8 . . ?
C94 C93 C92 120.3(5) . . ?
C94 C93 H93 119.8 . . ?
C93 C94 H94 120.0 . . ?
C93 C94 C95 120.0(5) . . ?
C95 C94 H94 120.0 . . ?
C94 C95 H95 119.9 . . ?
C94 C95 C96 120.1(5) . . ?
C96 C95 H95 119.9 . . ?
C91 C96 C95 120.3(5) . . ?
C91 C96 H96 119.9 . . ?
C95 C96 H96 119.9 . . ?
C91 C97 H97A 109.5 . . ?
C91 C97 H97B 109.5 . . ?
C91 C97 H97C 109.5 . . ?
H97A C97 H97B 109.5 . . ?
H97A C97 H97C 109.5 . . ?
H97B C97 H97C 109.5 . . ?
C99 C98 C103 117.4(6) . . ?
C99 C98 C104 122.1(7) . . ?
C103 C98 C104 120.5(7) . . ?
C98 C99 H99 119.0 . . ?
C98 C99 C100 121.9(6) . . ?
C100 C99 H99 119.0 . . ?
C99 C100 H100 119.9 . . ?
C101 C100 C99 120.2(7) . . ?
C101 C100 H100 119.9 . . ?
C100 C101 H101 121.0 . . ?
C100 C101 C102 118.1(7) . . ?
C102 C101 H101 121.0 . . ?
C101 C102 H102 118.8 . . ?
C103 C102 C101 122.3(7) . . ?
C103 C102 H102 118.8 . . ?
C98 C103 H103 120.0 . . ?
C102 C103 C98 120.0(7) . . ?
C102 C103 H103 120.0 . . ?
C98 C104 H10A 109.5 . . ?
C98 C104 H10B 109.5 . . ?
C98 C104 H10C 109.5 . . ?
H10A C104 H10B 109.5 . . ?
H10A C104 H10C 109.5 . . ?
H10B C104 H10C 109.5 . . ?
C106 C105 C110 117.5(7) . . ?
C106 C105 C111 121.2(7) . . ?
C110 C105 C111 121.3(7) . . ?
C105 C106 H106 119.4 . . ?
C105 C106 C107 121.2(6) . . ?
C107 C106 H106 119.4 . . ?
C106 C107 H107 119.4 . . ?
C108 C107 C106 121.2(6) . . ?
C108 C107 H107 119.4 . . ?
C107 C108 H108 120.4 . . ?
C107 C108 C109 119.2(7) . . ?
C109 C108 H108 120.4 . . ?
C108 C109 H109 120.1 . . ?
C108 C109 C110 119.7(6) . . ?
C110 C109 H109 120.1 . . ?
C105 C110 H110 119.4 . . ?
C109 C110 C105 121.1(6) . . ?
C109 C110 H110 119.4 . . ?
C105 C111 H11A 109.5 . . ?
C105 C111 H11B 109.5 . . ?
C105 C111 H11C 109.5 . . ?
H11A C111 H11B 109.5 . . ?
H11A C111 H11C 109.5 . . ?
H11B C111 H11C 109.5 . . ?

loop_
_geom_bond_atom_site_label_1
_geom_bond_atom_site_label_2
_geom_bond_distance
_geom_bond_site_symmetry_2
_geom_bond_publ_flag
Nd1 K1 3.6808(8) . ?
Nd1 K2 3.7774(8) . ?
Nd1 O1 2.289(2) . ?
Nd1 O2 2.206(2) . ?
Nd1 O3 2.311(2) . ?
Nd1 O4 2.269(3) . ?
Nd1 O5 2.336(2) . ?
K1 O1 2.657(3) . ?
K1 O3 2.789(3) . ?
K1 C18 3.153(4) . ?
K1 C31 3.201(4) . ?
K1 C32 3.135(4) . ?
K1 C33 3.248(5) . ?
K1 C34 3.402(5) . ?
K1 C35 3.444(6) . ?
K1 C36 3.340(5) . ?
K1 C49 3.060(4) . ?
K1 C50 3.415(4) . ?
K1 C54 3.158(4) . ?
K2 O4 2.895(3) . ?
K2 O5 2.705(3) . ?
K2 C3A 3.274(6) . ?
K2 C4A 3.145(5) . ?
K2 C5A 3.193(6) . ?
K2 C3B 3.207(8) . ?
K2 C4B 3.110(8) . ?
K2 C5B 3.151(8) . ?
K2 C67 3.039(4) . ?
K2 C68 3.231(4) . ?
K2 C72 3.208(4) . ?
K2 C85 3.161(4) . ?
Si1 O1 1.594(3) . ?
Si1 C1A 1.945(4) . ?
Si1 C1B 1.891(5) . ?
Si1 C7 1.873(4) . ?
Si1 C13 1.894(4) . ?
Si2 O2 1.594(3) . ?
Si2 C19 1.875(4) . ?
Si2 C25A 1.886(4) . ?
Si2 C25B 1.895(5) . ?
Si2 C31 1.895(4) . ?
Si3 O3 1.605(3) . ?
Si3 C37 1.878(4) . ?
Si3 C43 1.885(4) . ?
Si3 C49 1.898(4) . ?
Si4 O4 1.606(3) . ?
Si4 C55 1.880(4) . ?
Si4 C61 1.878(4) . ?
Si4 C67 1.894(4) . ?
Si5 O5 1.601(3) . ?
Si5 C73 1.876(4) . ?
Si5 C79 1.881(5) . ?
Si5 C85 1.904(4) . ?
C1A C2A 1.3900 . ?
C1A C6A 1.3900 . ?
C2A H2A 0.9500 . ?
C2A C3A 1.3900 . ?
C3A H3A 0.9500 . ?
C3A C4A 1.3900 . ?
C4A H4A 0.9500 . ?
C4A C5A 1.3900 . ?
C5A H5A 0.9500 . ?
C5A C6A 1.3900 . ?
C6A H6A 0.9500 . ?
C1B C2B 1.3900 . ?
C1B C6B 1.3900 . ?
C2B H2B 0.9500 . ?
C2B C3B 1.3900 . ?
C3B H3B 0.9500 . ?
C3B C4B 1.3900 . ?
C4B H4B 0.9500 . ?
C4B C5B 1.3900 . ?
C5B H5B 0.9500 . ?
C5B C6B 1.3900 . ?
C6B H6B 0.9500 . ?
C7 C8 1.395(5) . ?
C7 C12 1.402(5) . ?
C8 H8 0.9500 . ?
C8 C9 1.389(6) . ?
C9 H9 0.9500 . ?
C9 C10 1.381(8) . ?
C10 H10 0.9500 . ?
C10 C11 1.386(8) . ?
C11 H11 0.9500 . ?
C11 C12 1.383(7) . ?
C12 H12 0.9500 . ?
C13 C14 1.401(5) . ?
C13 C18 1.402(5) . ?
C14 H14 0.9500 . ?
C14 C15 1.388(6) . ?
C15 H15 0.9500 . ?
C15 C16 1.393(7) . ?
C16 H16 0.9500 . ?
C16 C17 1.384(6) . ?
C17 H17 0.9500 . ?
C17 C18 1.380(6) . ?
C18 H18 0.9500 . ?
C19 C20 1.395(6) . ?
C19 C24 1.397(5) . ?
C20 H20 0.9500 . ?
C20 C21 1.376(6) . ?
C21 H21 0.9500 . ?
C21 C22 1.383(8) . ?
C22 H22 0.9500 . ?
C22 C23 1.376(7) . ?
C23 H23 0.9500 . ?
C23 C24 1.393(6) . ?
C24 H24 0.9500 . ?
C25A C30A 1.3900 . ?
C25A C26A 1.3900 . ?
C30A H30A 0.9500 . ?
C30A C29A 1.3900 . ?
C29A H29A 0.9500 . ?
C29A C28A 1.3900 . ?
C28A H28A 0.9500 . ?
C28A C27A 1.3900 . ?
C27A H27A 0.9500 . ?
C27A C26A 1.3900 . ?
C26A H26A 0.9500 . ?
C25B C30B 1.3900 . ?
C25B C26B 1.3900 . ?
C30B H30B 0.9500 . ?
C30B C29B 1.3900 . ?
C29B H29B 0.9500 . ?
C29B C28B 1.3900 . ?
C28B H28B 0.9500 . ?
C28B C27B 1.3900 . ?
C27B H27B 0.9500 . ?
C27B C26B 1.3900 . ?
C26B H26B 0.9500 . ?
C31 C32 1.388(6) . ?
C31 C36 1.395(6) . ?
C32 H32 0.9500 . ?
C32 C33 1.418(7) . ?
C33 H33 0.9500 . ?
C33 C34 1.374(9) . ?
C34 H34 0.9500 . ?
C34 C35 1.362(9) . ?
C35 H35 0.9500 . ?
C35 C36 1.394(7) . ?
C36 H36 0.9500 . ?
C37 C38 1.399(5) . ?
C37 C42 1.386(6) . ?
C38 H38 0.9500 . ?
C38 C39 1.391(6) . ?
C39 H39 0.9500 . ?
C39 C40 1.388(8) . ?
C40 H40 0.9500 . ?
C40 C41 1.372(8) . ?
C41 H41 0.9500 . ?
C41 C42 1.390(6) . ?
C42 H42 0.9500 . ?
C43 C44 1.378(6) . ?
C43 C48 1.381(6) . ?
C44 H44 0.9500 . ?
C44 C45 1.399(7) . ?
C45 H45 0.9500 . ?
C45 C46 1.375(7) . ?
C46 H46 0.9500 . ?
C46 C47 1.372(6) . ?
C47 H47 0.9500 . ?
C47 C48 1.391(6) . ?
C48 H48 0.9500 . ?
C49 C50 1.400(6) . ?
C49 C54 1.392(6) . ?
C50 H50 0.9500 . ?
C50 C51 1.389(6) . ?
C51 H51 0.9500 . ?
C51 C52 1.379(8) . ?
C52 H52 0.9500 . ?
C52 C53 1.388(8) . ?
C53 H53 0.9500 . ?
C53 C54 1.387(7) . ?
C54 H54 0.9500 . ?
C55 C56 1.403(6) . ?
C55 C60 1.387(6) . ?
C56 H56 0.9500 . ?
C56 C57 1.381(6) . ?
C57 H57 0.9500 . ?
C57 C58 1.392(8) . ?
C58 H58 0.9500 . ?
C58 C59 1.381(8) . ?
C59 H59 0.9500 . ?
C59 C60 1.396(6) . ?
C60 H60 0.9500 . ?
C61 C62 1.395(6) . ?
C61 C66 1.392(6) . ?
C62 H62 0.9500 . ?
C62 C63 1.391(7) . ?
C63 H63 0.9500 . ?
C63 C64 1.383(7) . ?
C64 H64 0.9500 . ?
C64 C65 1.390(7) . ?
C65 H65 0.9500 . ?
C65 C66 1.383(7) . ?
C66 H66 0.9500 . ?
C67 C68 1.378(6) . ?
C67 C72 1.411(5) . ?
C68 H68 0.9500 . ?
C68 C69 1.398(6) . ?
C69 H69 0.9500 . ?
C69 C70 1.393(7) . ?
C70 H70 0.9500 . ?
C70 C71 1.373(7) . ?
C71 H71 0.9500 . ?
C71 C72 1.375(6) . ?
C72 H72 0.9500 . ?
C73 C74 1.389(6) . ?
C73 C78 1.405(6) . ?
C74 H74 0.9500 . ?
C74 C75 1.384(7) . ?
C75 H75 0.9500 . ?
C75 C76 1.381(7) . ?
C76 H76 0.9500 . ?
C76 C77 1.371(7) . ?
C77 H77 0.9500 . ?
C77 C78 1.385(6) . ?
C78 H78 0.9500 . ?
C79 C80 1.396(6) . ?
C79 C84 1.390(7) . ?
C80 H80 0.9500 . ?
C80 C81 1.450(9) . ?
C81 H81 0.9500 . ?
C81 C82 1.345(10) . ?
C82 H82 0.9500 . ?
C82 C83 1.358(8) . ?
C83 H83 0.9500 . ?
C83 C84 1.387(7) . ?
C84 H84 0.9500 . ?
C85 C86 1.384(7) . ?
C85 C90 1.389(7) . ?
C86 H86 0.9500 . ?
C86 C87 1.384(7) . ?
C87 H87 0.9500 . ?
C87 C88 1.389(10) . ?
C88 H88 0.9500 . ?
C88 C89 1.351(10) . ?
C89 H89 0.9500 . ?
C89 C90 1.393(7) . ?
C90 H90 0.9500 . ?
C91 C92 1.392(7) . ?
C91 C96 1.385(8) . ?
C91 C97 1.516(7) . ?
C92 H92 0.9500 . ?
C92 C93 1.388(8) . ?
C93 H93 0.9500 . ?
C93 C94 1.369(8) . ?
C94 H94 0.9500 . ?
C94 C95 1.378(7) . ?
C95 H95 0.9500 . ?
C95 C96 1.392(7) . ?
C96 H96 0.9500 . ?
C97 H97A 0.9800 . ?
C97 H97B 0.9800 . ?
C97 H97C 0.9800 . ?
C98 C99 1.361(9) . ?
C98 C103 1.413(9) . ?
C98 C104 1.481(10) . ?
C99 H99 0.9500 . ?
C99 C100 1.413(10) . ?
C100 H100 0.9500 . ?
C100 C101 1.356(10) . ?
C101 H101 0.9500 . ?
C101 C102 1.391(9) . ?
C102 H102 0.9500 . ?
C102 C103 1.366(9) . ?
C103 H103 0.9500 . ?
C104 H10A 0.9800 . ?
C104 H10B 0.9800 . ?
C104 H10C 0.9800 . ?
C105 C106 1.372(9) . ?
C105 C110 1.390(9) . ?
C105 C111 1.508(10) . ?
C106 H106 0.9500 . ?
C106 C107 1.374(9) . ?
C107 H107 0.9500 . ?
C107 C108 1.361(9) . ?
C108 H108 0.9500 . ?
C108 C109 1.374(10) . ?
C109 H109 0.9500 . ?
C109 C110 1.390(11) . ?
C110 H110 0.9500 . ?
C111 H11A 0.9800 . ?
C111 H11B 0.9800 . ?
C111 H11C 0.9800 . ?

loop_
_geom_torsion_atom_site_label_1
_geom_torsion_atom_site_label_2
_geom_torsion_atom_site_label_3
_geom_torsion_atom_site_label_4
_geom_torsion
_geom_torsion_site_symmetry_1
_geom_torsion_site_symmetry_2
_geom_torsion_site_symmetry_3
_geom_torsion_site_symmetry_4
_geom_torsion_publ_flag
K1 Si1 O1 Nd1 142.8(3) . . . . ?
K1 Si1 C1B K2 -76.2(6) . . . . ?
K1 Si1 C1B C2B -171.6(4) . . . . ?
K1 Si1 C1B C6B 12.1(8) . . . . ?
K1 Si1 C7 C8 53.6(3) . . . . ?
K1 Si1 C7 C12 -126.8(3) . . . . ?
K1 Si1 C13 C14 -115.5(3) . . . . ?
K1 Si1 C13 C18 54.7(3) . . . . ?
K1 Si3 O3 Nd1 -173.8(7) . . . . ?
K1 Si3 C37 C38 96.3(4) . . . . ?
K1 Si3 C37 C42 -87.0(4) . . . . ?
K1 Si3 C43 C44 23.8(4) . . . . ?
K1 Si3 C43 C48 -157.3(3) . . . . ?
K1 Si3 C49 C50 -91.5(3) . . . . ?
K1 Si3 C49 C54 78.2(3) . . . . ?
K1 C13 C14 C15 72.5(5) . . . . ?
K1 C13 C18 C17 -105.6(4) . . . . ?
K1 C31 C32 C33 -73.7(4) . . . . ?
K1 C31 C36 C35 68.9(5) . . . . ?
K1 C32 C33 C34 -73.1(4) . . . . ?
K1 C33 C34 C35 -66.7(5) . . . . ?
K1 C34 C35 C36 -62.1(5) . . . . ?
K1 C35 C36 C31 -63.6(4) . . . . ?
K1 C49 C50 C51 80.6(4) . . . . ?
K1 C49 C54 C53 -85.8(4) . . . . ?
K1 C50 C51 C52 61.3(5) . . . . ?
K2 Si4 O4 Nd1 -130.5(4) . . . . ?
K2 Si4 C55 C56 83.7(3) . . . . ?
K2 Si4 C55 C60 -99.2(4) . . . . ?
K2 Si4 C61 C62 152.1(3) . . . . ?
K2 Si4 C61 C66 -25.9(4) . . . . ?
K2 Si4 C67 C68 85.6(3) . . . . ?
K2 Si4 C67 C72 -84.0(3) . . . . ?
K2 Si5 O5 Nd1 151.2(5) . . . . ?
K2 Si5 C73 C74 -48.6(4) . . . . ?
K2 Si5 C73 C78 132.8(3) . . . . ?
K2 Si5 C79 C80 -101.9(4) . . . . ?
K2 Si5 C79 C84 89.2(4) . . . . ?
K2 C1A C2A C3A 61.64(19) . . . . ?
K2 C1A C6A C5A -63.29(17) . . . . ?
K2 C2A C3A C4A 66.26(19) . . . . ?
K2 C3A C4A C5A 73.13(19) . . . . ?
K2 C4A C5A C6A 75.1(2) . . . . ?
K2 C5A C6A C1A 69.9(2) . . . . ?
K2 C1B C2B C3B 62.6(3) . . . . ?
K2 C1B C6B C5B -63.7(3) . . . . ?
K2 C2B C3B C4B 66.3(3) . . . . ?
K2 C3B C4B C5B 71.6(3) . . . . ?
K2 C4B C5B C6B 73.0(4) . . . . ?
K2 C5B C6B C1B 68.8(3) . . . . ?
K2 C67 C68 C69 -80.3(4) . . . . ?
K2 C67 C72 C71 80.7(4) . . . . ?
K2 C68 C69 C70 -66.9(5) . . . . ?
K2 C85 C86 C87 99.8(5) . . . . ?
K2 C85 C90 C89 -93.4(6) . . . . ?
K2 C86 C87 C88 74.2(7) . . . . ?
Si1 C1A C2A K2 113.3(3) . . . . ?
Si1 C1A C2A C3A 174.9(5) . . . . ?
Si1 C1A C6A K2 -111.6(4) . . . . ?
Si1 C1A C6A C5A -174.9(5) . . . . ?
Si1 C1B C2B K2 121.2(6) . . . . ?
Si1 C1B C2B C3B -176.2(8) . . . . ?
Si1 C1B C6B K2 -119.8(6) . . . . ?
Si1 C1B C6B C5B 176.5(8) . . . . ?
Si1 C7 C8 C9 179.2(4) . . . . ?
Si1 C7 C12 C11 -179.0(3) . . . . ?
Si1 C13 C14 C15 169.4(3) . . . . ?
Si1 C13 C18 K1 -63.1(2) . . . . ?
Si1 C13 C18 C17 -168.7(3) . . . . ?
Si2 C19 C20 C21 179.7(3) . . . . ?
Si2 C19 C24 C23 178.8(3) . . . . ?
Si2 C25A C30A C29A -179.8(8) . . . . ?
Si2 C25A C26A C27A 179.8(8) . . . . ?
Si2 C25B C30B C29B 176.3(9) . . . . ?
Si2 C25B C26B C27B -176.1(10) . . . . ?
Si2 C31 C32 K1 -99.0(3) . . . . ?
Si2 C31 C32 C33 -172.7(3) . . . . ?
Si2 C31 C36 K1 104.3(3) . . . . ?
Si2 C31 C36 C35 173.2(4) . . . . ?
Si3 C37 C38 C39 177.6(3) . . . . ?
Si3 C37 C42 C41 -177.3(4) . . . . ?
Si3 C43 C44 C45 178.7(5) . . . . ?
Si3 C43 C48 C47 -179.0(3) . . . . ?
Si3 C49 C50 K1 89.1(2) . . . . ?
Si3 C49 C50 C51 169.6(3) . . . . ?
Si3 C49 C54 K1 -82.0(3) . . . . ?
Si3 C49 C54 C53 -167.8(4) . . . . ?
Si4 C55 C56 C57 177.0(3) . . . . ?
Si4 C55 C60 C59 -177.2(3) . . . . ?
Si4 C61 C62 C63 -178.4(4) . . . . ?
Si4 C61 C66 C65 177.3(3) . . . . ?
Si4 C67 C68 K2 -89.4(3) . . . . ?
Si4 C67 C68 C69 -169.6(3) . . . . ?
Si4 C67 C72 K2 88.9(2) . . . . ?
Si4 C67 C72 C71 169.6(3) . . . . ?
Si5 C73 C74 C75 -178.6(4) . . . . ?
Si5 C73 C78 C77 179.8(4) . . . . ?
Si5 C79 C80 C81 -169.0(4) . . . . ?
Si5 C79 C84 C83 170.5(4) . . . . ?
Si5 C85 C86 K2 79.1(3) . . . . ?
Si5 C85 C86 C87 179.0(5) . . . . ?
Si5 C85 C90 C89 -178.3(5) . . . . ?
O1 Si1 C1B K2 -39.7(5) . . . . ?
O1 Si1 C1B C2B -135.1(5) . . . . ?
O1 Si1 C1B C6B 48.5(6) . . . . ?
O1 Si1 C7 C8 10.2(4) . . . . ?
O1 Si1 C7 C12 -170.1(3) . . . . ?
O1 Si1 C13 K1 8.52(14) . . . . ?
O1 Si1 C13 C14 -107.0(3) . . . . ?
O1 Si1 C13 C18 63.3(3) . . . . ?
O2 Si2 C19 C20 -15.1(3) . . . . ?
O2 Si2 C19 C24 165.8(3) . . . . ?
O2 Si2 C25A C30A 0.6(5) . . . . ?
O2 Si2 C25A C26A -179.2(5) . . . . ?
O2 Si2 C25B C30B -6.9(5) . . . . ?
O2 Si2 C25B C26B 169.3(6) . . . . ?
O2 Si2 C31 K1 30.4(2) . . . . ?
O2 Si2 C31 C32 112.2(3) . . . . ?
O2 Si2 C31 C36 -60.7(4) . . . . ?
O3 Si3 C37 C38 152.1(3) . . . . ?
O3 Si3 C37 C42 -31.2(4) . . . . ?
O3 Si3 C43 C44 -29.9(4) . . . . ?
O3 Si3 C43 C48 149.0(3) . . . . ?
O3 Si3 C49 K1 13.64(16) . . . . ?
O3 Si3 C49 C50 -77.8(3) . . . . ?
O3 Si3 C49 C54 91.8(3) . . . . ?
O4 Si4 C55 C56 26.8(4) . . . . ?
O4 Si4 C55 C60 -156.1(3) . . . . ?
O4 Si4 C61 C62 -150.8(3) . . . . ?
O4 Si4 C61 C66 31.2(4) . . . . ?
O4 Si4 C67 K2 4.00(16) . . . . ?
O4 Si4 C67 C68 89.6(4) . . . . ?
O4 Si4 C67 C72 -79.9(3) . . . . ?
O5 Si5 C73 C74 4.3(4) . . . . ?
O5 Si5 C73 C78 -174.3(3) . . . . ?
O5 Si5 C79 C80 -154.0(4) . . . . ?
O5 Si5 C79 C84 37.2(4) . . . . ?
C1A Si1 O1 Nd1 7.7(3) . . . . ?
C1A Si1 O1 K1 -135.2(2) . . . . ?
C1A Si1 C7 C8 -112.9(4) . . . . ?
C1A Si1 C7 C12 66.8(4) . . . . ?
C1A Si1 C13 K1 131.9(2) . . . . ?
C1A Si1 C13 C14 16.4(4) . . . . ?
C1A Si1 C13 C18 -173.4(3) . . . . ?
C1A C2A C3A K2 -66.26(19) . . . . ?
C1A C2A C3A C4A 0.0 . . . . ?
C2A C1A C6A K2 63.29(17) . . . . ?
C2A C1A C6A C5A 0.0 . . . . ?
C2A C3A C4A K2 -73.13(19) . . . . ?
C2A C3A C4A C5A 0.0 . . . . ?
C3A C4A C5A K2 -75.1(2) . . . . ?
C3A C4A C5A C6A 0.0 . . . . ?
C4A C5A C6A K2 -69.9(2) . . . . ?
C4A C5A C6A C1A 0.0 . . . . ?
C6A C1A C2A K2 -61.64(19) . . . . ?
C6A C1A C2A C3A 0.0 . . . . ?
C1B Si1 O1 Nd1 11.1(4) . . . . ?
C1B Si1 O1 K1 -131.7(4) . . . . ?
C1B Si1 C7 C8 -107.8(5) . . . . ?
C1B Si1 C7 C12 71.9(5) . . . . ?
C1B Si1 C13 K1 122.8(4) . . . . ?
C1B Si1 C13 C14 7.3(5) . . . . ?
C1B Si1 C13 C18 177.5(4) . . . . ?
C1B C2B C3B K2 -66.3(3) . . . . ?
C1B C2B C3B C4B 0.0 . . . . ?
C2B C1B C6B K2 63.7(3) . . . . ?
C2B C1B C6B C5B 0.0 . . . . ?
C2B C3B C4B K2 -71.6(3) . . . . ?
C2B C3B C4B C5B 0.0 . . . . ?
C3B C4B C5B K2 -73.0(4) . . . . ?
C3B C4B C5B C6B 0.0 . . . . ?
C4B C5B C6B K2 -68.8(3) . . . . ?
C4B C5B C6B C1B 0.0 . . . . ?
C6B C1B C2B K2 -62.6(3) . . . . ?
C6B C1B C2B C3B 0.0 . . . . ?
C7 Si1 O1 Nd1 -111.6(2) . . . . ?
C7 Si1 O1 K1 105.55(17) . . . . ?
C7 Si1 C1B K2 82.9(5) . . . . ?
C7 Si1 C1B C2B -12.5(6) . . . . ?
C7 Si1 C1B C6B 171.2(4) . . . . ?
C7 Si1 C13 K1 -112.92(13) . . . . ?
C7 Si1 C13 C14 131.6(3) . . . . ?
C7 Si1 C13 C18 -58.2(3) . . . . ?
C7 C8 C9 C10 -0.1(7) . . . . ?
C8 C7 C12 C11 0.7(6) . . . . ?
C8 C9 C10 C11 0.4(8) . . . . ?
C9 C10 C11 C12 -0.2(8) . . . . ?
C10 C11 C12 C7 -0.4(7) . . . . ?
C12 C7 C8 C9 -0.5(6) . . . . ?
C13 Si1 O1 Nd1 130.3(2) . . . . ?
C13 Si1 O1 K1 -12.6(2) . . . . ?
C13 Si1 C1B K2 -155.8(3) . . . . ?
C13 Si1 C1B C2B 108.8(5) . . . . ?
C13 Si1 C1B C6B -67.5(6) . . . . ?
C13 Si1 C7 C8 128.4(3) . . . . ?
C13 Si1 C7 C12 -52.0(4) . . . . ?
C13 C14 C15 C16 -1.7(7) . . . . ?
C14 C13 C18 K1 107.9(3) . . . . ?
C14 C13 C18 C17 2.3(6) . . . . ?
C14 C15 C16 C17 3.0(7) . . . . ?
C15 C16 C17 C18 -1.6(7) . . . . ?
C16 C17 C18 K1 -101.0(4) . . . . ?
C16 C17 C18 C13 -1.0(7) . . . . ?
C18 C13 C14 C15 -0.9(6) . . . . ?
C19 Si2 O2 Nd1 -133.7(4) . . . . ?
C19 Si2 C25A C30A -121.6(4) . . . . ?
C19 Si2 C25A C26A 58.6(7) . . . . ?
C19 Si2 C25B C30B -125.8(4) . . . . ?
C19 Si2 C25B C26B 50.4(9) . . . . ?
C19 Si2 C31 K1 150.31(14) . . . . ?
C19 Si2 C31 C32 -127.9(3) . . . . ?
C19 Si2 C31 C36 59.2(4) . . . . ?
C19 C20 C21 C22 1.5(7) . . . . ?
C20 C19 C24 C23 -0.2(6) . . . . ?
C20 C21 C22 C23 -0.5(7) . . . . ?
C21 C22 C23 C24 -0.8(7) . . . . ?
C22 C23 C24 C19 1.2(7) . . . . ?
C24 C19 C20 C21 -1.1(6) . . . . ?
C25A Si2 O2 Nd1 102.8(6) . . . . ?
C25A Si2 C19 C20 109.3(5) . . . . ?
C25A Si2 C19 C24 -69.8(5) . . . . ?
C25A Si2 C31 K1 -90.3(4) . . . . ?
C25A Si2 C31 C32 -8.5(5) . . . . ?
C25A Si2 C31 C36 178.6(4) . . . . ?
C25A C30A C29A C28A 0.0 . . . . ?
C30A C25A C26A C27A 0.0 . . . . ?
C30A C29A C28A C27A 0.0 . . . . ?
C29A C28A C27A C26A 0.0 . . . . ?
C28A C27A C26A C25A 0.0 . . . . ?
C26A C25A C30A C29A 0.0 . . . . ?
C25B Si2 O2 Nd1 107.9(7) . . . . ?
C25B Si2 C19 C20 104.9(5) . . . . ?
C25B Si2 C19 C24 -74.2(6) . . . . ?
C25B Si2 C31 K1 -90.9(4) . . . . ?
C25B Si2 C31 C32 -9.1(5) . . . . ?
C25B Si2 C31 C36 178.0(5) . . . . ?
C25B C30B C29B C28B 0.0 . . . . ?
C30B C25B C26B C27B 0.0 . . . . ?
C30B C29B C28B C27B 0.0 . . . . ?
C29B C28B C27B C26B 0.0 . . . . ?
C28B C27B C26B C25B 0.0 . . . . ?
C26B C25B C30B C29B 0.0 . . . . ?
C31 Si2 O2 Nd1 -12.8(5) . . . . ?
C31 Si2 C19 C20 -135.5(3) . . . . ?
C31 Si2 C19 C24 45.4(4) . . . . ?
C31 Si2 C25A C30A 119.4(4) . . . . ?
C31 Si2 C25A C26A -60.4(6) . . . . ?
C31 Si2 C25B C30B 114.0(4) . . . . ?
C31 Si2 C25B C26B -69.8(8) . . . . ?
C31 C32 C33 K1 72.9(4) . . . . ?
C31 C32 C33 C34 -0.2(7) . . . . ?
C32 C31 C36 K1 -69.0(3) . . . . ?
C32 C31 C36 C35 -0.1(7) . . . . ?
C32 C33 C34 K1 66.6(4) . . . . ?
C32 C33 C34 C35 0.0(8) . . . . ?
C33 C34 C35 K1 62.3(5) . . . . ?
C33 C34 C35 C36 0.2(8) . . . . ?
C34 C35 C36 K1 63.5(5) . . . . ?
C34 C35 C36 C31 -0.1(8) . . . . ?
C36 C31 C32 K1 74.1(3) . . . . ?
C36 C31 C32 C33 0.3(6) . . . . ?
C37 Si3 O3 Nd1 50.4(6) . . . . ?
C37 Si3 O3 K1 -135.79(14) . . . . ?
C37 Si3 C43 C44 -156.2(4) . . . . ?
C37 Si3 C43 C48 22.7(4) . . . . ?
C37 Si3 C49 K1 137.91(14) . . . . ?
C37 Si3 C49 C50 46.4(4) . . . . ?
C37 Si3 C49 C54 -143.9(3) . . . . ?
C37 C38 C39 C40 -0.6(7) . . . . ?
C38 C37 C42 C41 -0.5(6) . . . . ?
C38 C39 C40 C41 0.0(7) . . . . ?
C39 C40 C41 C42 0.4(8) . . . . ?
C40 C41 C42 C37 -0.1(7) . . . . ?
C42 C37 C38 C39 0.8(6) . . . . ?
C43 Si3 O3 Nd1 -72.1(6) . . . . ?
C43 Si3 O3 K1 101.71(15) . . . . ?
C43 Si3 C37 C38 -83.8(4) . . . . ?
C43 Si3 C37 C42 92.9(3) . . . . ?
C43 Si3 C49 K1 -105.81(14) . . . . ?
C43 Si3 C49 C50 162.7(3) . . . . ?
C43 Si3 C49 C54 -27.6(4) . . . . ?
C43 C44 C45 C46 0.0(10) . . . . ?
C44 C43 C48 C47 -0.1(7) . . . . ?
C44 C45 C46 C47 0.6(10) . . . . ?
C45 C46 C47 C48 -0.9(8) . . . . ?
C46 C47 C48 C43 0.7(7) . . . . ?
C48 C43 C44 C45 -0.3(8) . . . . ?
C49 Si3 O3 Nd1 170.7(5) . . . . ?
C49 Si3 O3 K1 -15.48(18) . . . . ?
C49 Si3 C37 C38 32.2(4) . . . . ?
C49 Si3 C37 C42 -151.1(3) . . . . ?
C49 Si3 C43 C44 87.4(4) . . . . ?
C49 Si3 C43 C48 -93.7(4) . . . . ?
C49 C50 C51 C52 -1.4(7) . . . . ?
C50 C49 C54 K1 88.0(3) . . . . ?
C50 C49 C54 C53 2.2(6) . . . . ?
C50 C51 C52 C53 1.6(8) . . . . ?
C51 C52 C53 C54 0.0(8) . . . . ?
C52 C53 C54 K1 -75.5(5) . . . . ?
C52 C53 C54 C49 -2.0(7) . . . . ?
C54 C49 C50 K1 -81.1(3) . . . . ?
C54 C49 C50 C51 -0.5(6) . . . . ?
C55 Si4 O4 Nd1 -15.1(4) . . . . ?
C55 Si4 O4 K2 115.38(15) . . . . ?
C55 Si4 C61 C62 -25.4(4) . . . . ?
C55 Si4 C61 C66 156.6(3) . . . . ?
C55 Si4 C67 K2 -118.51(15) . . . . ?
C55 Si4 C67 C68 -32.9(4) . . . . ?
C55 Si4 C67 C72 157.5(3) . . . . ?
C55 C56 C57 C58 0.4(7) . . . . ?
C56 C55 C60 C59 0.0(6) . . . . ?
C56 C57 C58 C59 -0.4(7) . . . . ?
C57 C58 C59 C60 0.2(7) . . . . ?
C58 C59 C60 C55 0.0(7) . . . . ?
C60 C55 C56 C57 -0.2(6) . . . . ?
C61 Si4 O4 Nd1 107.0(4) . . . . ?
C61 Si4 O4 K2 -122.55(15) . . . . ?
C61 Si4 C55 C56 -98.6(3) . . . . ?
C61 Si4 C55 C60 78.5(4) . . . . ?
C61 Si4 C67 K2 125.85(15) . . . . ?
C61 Si4 C67 C68 -148.5(3) . . . . ?
C61 Si4 C67 C72 41.9(4) . . . . ?
C61 C62 C63 C64 2.2(8) . . . . ?
C62 C61 C66 C65 -0.8(6) . . . . ?
C62 C63 C64 C65 -2.9(8) . . . . ?
C63 C64 C65 C66 1.9(8) . . . . ?
C64 C65 C66 C61 0.0(7) . . . . ?
C66 C61 C62 C63 -0.3(7) . . . . ?
C67 Si4 O4 Nd1 -134.8(4) . . . . ?
C67 Si4 O4 K2 -4.33(18) . . . . ?
C67 Si4 C55 C56 145.5(3) . . . . ?
C67 Si4 C55 C60 -37.4(4) . . . . ?
C67 Si4 C61 C62 91.3(4) . . . . ?
C67 Si4 C61 C66 -86.7(4) . . . . ?
C67 C68 C69 C70 0.7(7) . . . . ?
C68 C67 C72 K2 -81.2(3) . . . . ?
C68 C67 C72 C71 -0.5(6) . . . . ?
C68 C69 C70 C71 -1.1(8) . . . . ?
C69 C70 C71 C72 0.7(8) . . . . ?
C70 C71 C72 K2 68.7(5) . . . . ?
C70 C71 C72 C67 0.2(7) . . . . ?
C72 C67 C68 K2 80.3(3) . . . . ?
C72 C67 C68 C69 0.1(6) . . . . ?
C73 Si5 O5 Nd1 58.2(5) . . . . ?
C73 Si5 O5 K2 -93.00(16) . . . . ?
C73 Si5 C79 C80 83.1(4) . . . . ?
C73 Si5 C79 C84 -85.8(3) . . . . ?
C73 C74 C75 C76 -1.0(8) . . . . ?
C74 C73 C78 C77 1.1(7) . . . . ?
C74 C75 C76 C77 0.8(9) . . . . ?
C75 C76 C77 C78 0.4(8) . . . . ?
C76 C77 C78 C73 -1.3(8) . . . . ?
C78 C73 C74 C75 0.1(7) . . . . ?
C79 Si5 O5 Nd1 -60.6(5) . . . . ?
C79 Si5 O5 K2 148.21(15) . . . . ?
C79 Si5 C73 C74 128.7(4) . . . . ?
C79 Si5 C73 C78 -49.9(4) . . . . ?
C79 C80 C81 C82 -0.2(8) . . . . ?
C80 C79 C84 C83 0.9(7) . . . . ?
C80 C81 C82 C83 -0.7(9) . . . . ?
C81 C82 C83 C84 1.6(9) . . . . ?
C82 C83 C84 C79 -1.8(8) . . . . ?
C84 C79 C80 C81 0.0(7) . . . . ?
C85 Si5 O5 Nd1 176.8(4) . . . . ?
C85 Si5 O5 K2 25.6(2) . . . . ?
C85 Si5 C73 C74 -117.1(4) . . . . ?
C85 Si5 C73 C78 64.3(4) . . . . ?
C85 Si5 C79 C80 -29.7(4) . . . . ?
C85 Si5 C79 C84 161.4(3) . . . . ?
C85 C86 C87 C88 -0.5(9) . . . . ?
C86 C85 C90 C89 -0.2(8) . . . . ?
C86 C87 C88 C89 -0.6(10) . . . . ?
C87 C88 C89 C90 1.3(10) . . . . ?
C88 C89 C90 C85 -0.9(10) . . . . ?
C90 C85 C86 K2 -98.9(4) . . . . ?
C90 C85 C86 C87 0.9(8) . . . . ?
C91 C92 C93 C94 -0.5(8) . . . . ?
C92 C91 C96 C95 0.7(7) . . . . ?
C92 C93 C94 C95 0.2(8) . . . . ?
C93 C94 C95 C96 0.5(7) . . . . ?
C94 C95 C96 C91 -1.0(7) . . . . ?
C96 C91 C92 C93 0.0(8) . . . . ?
C97 C91 C92 C93 -179.0(5) . . . . ?
C97 C91 C96 C95 179.8(4) . . . . ?
C98 C99 C100 C101 -2.7(11) . . . . ?
C99 C98 C103 C102 0.3(9) . . . . ?
C99 C100 C101 C102 2.1(10) . . . . ?
C100 C101 C102 C103 -0.4(10) . . . . ?
C101 C102 C103 C98 -0.9(10) . . . . ?
C103 C98 C99 C100 1.4(9) . . . . ?
C104 C98 C99 C100 -179.9(7) . . . . ?
C104 C98 C103 C102 -178.3(6) . . . . ?
C105 C106 C107 C108 0.2(9) . . . . ?
C106 C105 C110 C109 0.6(8) . . . . ?
C106 C107 C108 C109 1.1(9) . . . . ?
C107 C108 C109 C110 -1.6(9) . . . . ?
C108 C109 C110 C105 0.7(9) . . . . ?
C110 C105 C106 C107 -1.1(9) . . . . ?
C111 C105 C106 C107 179.5(6) . . . . ?
C111 C105 C110 C109 -180.0(6) . . . . ?

loop_
_exptl_oxdiff_crystal_face_indexfrac_h
_exptl_oxdiff_crystal_face_indexfrac_k
_exptl_oxdiff_crystal_face_indexfrac_l
_exptl_oxdiff_crystal_face_x
_exptl_oxdiff_crystal_face_y
_exptl_oxdiff_crystal_face_z
1.0000 0.0002 -1.9999 0.0669 0.1418 -0.0116
-1.0000 -0.0002 1.9999 -0.0669 -0.1418 0.0116
-0.0000 -1.0000 -0.0000 0.0571 -0.0258 0.0146
0.0000 1.0000 0.0000 -0.0571 0.0258 -0.0146
-1.0000 0.0001 -1.0000 0.0273 0.0008 -0.1049
1.0000 -0.0001 1.0000 -0.0273 -0.0008 0.1049
-1.0000 -0.9999 -1.0000 0.0843 -0.0250 -0.0902

loop_
_smtbx_masks_void_nr
_smtbx_masks_void_average_x
_smtbx_masks_void_average_y
_smtbx_masks_void_average_z
_smtbx_masks_void_volume
_smtbx_masks_void_count_electrons
_smtbx_masks_void_content
1 0.242 0.891 0.750 236.1 42.2 '1 toluene'
2 0.258 0.391 0.750 236.1 42.3 '1 toluene'
3 0.742 0.609 0.250 236.1 42.3 '1 toluene'
4 0.758 0.109 0.250 236.1 42.4 '1 toluene'
